data_4515642
loop_
_publ_author_name
'Ding, Linlin'
'Sui, Xianwei'
'Gu, Zhenhua'

_publ_section_title
;
 Enantioselective Synthesis of Biaryl Atropisomers via
 Pd/Norbornene-Catalyzed Three-Component Cross-Couplings
;
_journal_issue 6
_journal_name_full 'ACS Catalysis'
_journal_page_first 5630
_journal_paper_doi 10.1021/acscatal.8b01037
_journal_volume 8
_journal_year 2018
_chemical_absolute_configuration ad
_chemical_formula_moiety 'C25 H14 Cl4 O3, 0.5(C H2 Cl2)'
_chemical_formula_sum 'C25.5 H15 Cl5 O3'
_chemical_formula_weight 546.62
_space_group_crystal_system monoclinic
_space_group_IT_number 4
_space_group_name_Hall 'P 2yb'
_space_group_name_H-M_alt 'P 1 21 1'
_atom_sites_solution_hydrogens geom
_atom_sites_solution_primary direct
_audit_creation_date 2018-02-08
_audit_creation_method
;
Olex2 1.2
(compiled 2017.08.10 svn.r3458 for OlexSys, GUI svn.r5381)
;
_cell_angle_alpha 90
_cell_angle_beta 96.7204(15)
_cell_angle_gamma 90
_cell_formula_units_Z 12
_cell_length_a 11.39996(16)
_cell_length_b 31.0942(5)
_cell_length_c 19.9369(3)
_cell_measurement_reflns_used 19913
_cell_measurement_temperature 100.00(10)
_cell_measurement_theta_max 73.7160
_cell_measurement_theta_min 2.5970
_cell_volume 7018.53(18)
_computing_cell_refinement 'CrysAlisPro 1.171.38.43f (Rigaku OD, 2015)'
_computing_data_collection 'CrysAlisPro 1.171.38.43f (Rigaku OD, 2015)'
_computing_data_reduction 'CrysAlisPro 1.171.38.43f (Rigaku OD, 2015)'
_computing_molecular_graphics 'Olex2 (Dolomanov et al., 2009)'
_computing_publication_material 'Olex2 (Dolomanov et al., 2009)'
_computing_structure_refinement 'ShelXL (Sheldrick, 2015)'
_computing_structure_solution 'ShelXT (Sheldrick, 2015)'
_diffrn_ambient_environment N~2~
_diffrn_ambient_temperature 100.00(10)
_diffrn_detector 'CCD plate'
_diffrn_detector_area_resol_mean 5.2684
_diffrn_detector_type AtlasS2
_diffrn_measured_fraction_theta_full 1.000
_diffrn_measured_fraction_theta_max 0.981
_diffrn_measurement_details
;
List of Runs (angles in degrees, time in seconds):

  # Type    Start    End  Width  t~exp~   \w     \q     \k     \f   Frames
--------------------------------------------------------------------------
  1  \w    -77.00 -37.00   1.00    2.00    --  -41.11 -38.00-150.00   40
  2  \w   -115.00 -24.00   1.00    2.00    --  -41.11 -38.00   0.00   91
  3  \w    -95.00  -5.00   1.00    2.00    --  -41.11 125.00 -90.00   90
  4  \w     85.00 115.00   1.00    2.00    --   41.11  38.00 -60.00   30
  5  \w    101.00 157.00   1.00    8.00    --  107.58 125.00   0.00   56
  6  \w     79.00 169.00   1.00    8.00    --  107.58  30.00   0.00   90
  7  \w    151.00 178.00   1.00    8.00    --  107.58  45.00-180.00   27
  8  \w     91.00 129.00   1.00    8.00    --  107.58 -45.00-180.00   38
  9  \w     47.00  73.00   1.00    8.00    --  107.58 -95.00   0.00   26
 10  \w     84.00 110.00   1.00    8.00    --  107.58 -95.00   0.00   26
 11  \w     42.00 122.00   1.00    8.00    --  107.58-125.00 -60.00   80
 12  \w     30.00  66.00   1.00    8.00    --  107.58 -95.00  30.00   36
 13  \w     35.00 137.00   1.00    8.00    --  107.58 -61.00  30.00  102
 14  \w    140.00 166.00   1.00    8.00    --  107.58 125.00 -30.00   26
 15  \w      2.00  29.00   1.00    2.00    --  -41.23  57.00 -90.00   27
 16  \w    -63.00 -36.00   1.00    2.00    --  -41.23  57.00 150.00   27
 17  \w    -61.00 -28.00   1.00    2.00    --  -41.23  57.00 -90.00   33
 18  \w   -112.00 -15.00   1.00    2.00    --  -41.23 -77.00 150.00   97
 19  \w     31.00 101.00   1.00    8.00    --  107.58 -95.00 -30.00   70
 20  \w     98.00 139.00   1.00    8.00    --  107.58  30.00 150.00   41
 21  \w     92.00 142.00   1.00    8.00    --  107.58  30.00  90.00   50
;
_diffrn_measurement_device 'four-circle diffractometer'
_diffrn_measurement_device_type 'SuperNova, Dual, Cu at zero, AtlasS2'
_diffrn_measurement_method '\w scans'
_diffrn_orient_matrix_type 'CrysAlisPro convention (1999,Acta A55,543-557)'
_diffrn_orient_matrix_UB_11 -0.0528926000
_diffrn_orient_matrix_UB_12 0.0370053000
_diffrn_orient_matrix_UB_13 -0.0453138000
_diffrn_orient_matrix_UB_21 -0.0712854000
_diffrn_orient_matrix_UB_22 -0.0327334000
_diffrn_orient_matrix_UB_23 -0.0462311000
_diffrn_orient_matrix_UB_31 -0.1031214000
_diffrn_orient_matrix_UB_32 0.0036500000
_diffrn_orient_matrix_UB_33 0.0431885000
_diffrn_radiation_monochromator mirror
_diffrn_radiation_probe x-ray
_diffrn_radiation_type CuK\a
_diffrn_radiation_wavelength 1.54184
_diffrn_reflns_av_R_equivalents 0.0488
_diffrn_reflns_av_unetI/netI 0.0658
_diffrn_reflns_Laue_measured_fraction_full 1.000
_diffrn_reflns_Laue_measured_fraction_max 0.981
_diffrn_reflns_limit_h_max 12
_diffrn_reflns_limit_h_min -14
_diffrn_reflns_limit_k_max 38
_diffrn_reflns_limit_k_min -38
_diffrn_reflns_limit_l_max 24
_diffrn_reflns_limit_l_min -20
_diffrn_reflns_number 45043
_diffrn_reflns_point_group_measured_fraction_full 0.919
_diffrn_reflns_point_group_measured_fraction_max 0.882
_diffrn_reflns_theta_full 67.684
_diffrn_reflns_theta_max 73.938
_diffrn_reflns_theta_min 2.231
_diffrn_source 'micro-focus sealed X-ray tube'
_diffrn_source_type 'SuperNova (Cu) X-ray Source'
_exptl_absorpt_coefficient_mu 5.884
_exptl_absorpt_correction_T_max 1.00000
_exptl_absorpt_correction_T_min 0.75653
_exptl_absorpt_correction_type multi-scan
_exptl_absorpt_process_details
;
CrysAlisPro 1.171.38.43f (Rigaku Oxford Diffraction, 2015)
Empirical absorption correction using spherical harmonics,
 implemented in SCALE3 ABSPACK scaling algorithm.
;
_exptl_crystal_colour colourless
_exptl_crystal_colour_primary colourless
_exptl_crystal_density_diffrn 1.552
_exptl_crystal_description block
_exptl_crystal_F_000 3324
_exptl_crystal_size_max 0.14
_exptl_crystal_size_mid 0.13
_exptl_crystal_size_min 0.12
_refine_diff_density_max 0.856
_refine_diff_density_min -0.461
_refine_diff_density_rms 0.106
_refine_ls_abs_structure_details
;
 Flack x determined using 8471 quotients [(I+)-(I-)]/[(I+)+(I-)]
 (Parsons, Flack and Wagner, Acta Cryst. B69 (2013) 249-259).
;
_refine_ls_abs_structure_Flack 0.051(8)
_refine_ls_extinction_method none
_refine_ls_goodness_of_fit_ref 1.046
_refine_ls_hydrogen_treatment constr
_refine_ls_matrix_type full
_refine_ls_number_parameters 1820
_refine_ls_number_reflns 25124
_refine_ls_number_restraints 8
_refine_ls_restrained_S_all 1.046
_refine_ls_R_factor_all 0.0603
_refine_ls_R_factor_gt 0.0559
_refine_ls_shift/su_max 0.001
_refine_ls_shift/su_mean 0.000
_refine_ls_structure_factor_coef Fsqd
_refine_ls_weighting_details 'w=1/[\s^2^(Fo^2^)+(0.0843P)^2^] where P=(Fo^2^+2Fc^2^)/3'
_refine_ls_weighting_scheme calc
_refine_ls_wR_factor_gt 0.1435
_refine_ls_wR_factor_ref 0.1488
_reflns_Friedel_coverage 0.765
_reflns_Friedel_fraction_full 0.835
_reflns_Friedel_fraction_max 0.780
_reflns_number_gt 23069
_reflns_number_total 25124
_reflns_threshold_expression 'I > 2\s(I)'
_cod_data_source_file cs8b01037_si_002.cif
_cod_data_source_block exp_1255
_cod_original_cell_volume 7018.52(18)
_cod_original_formula_sum 'C25.50 H15 Cl5 O3'
_cod_database_code 4515642
_shelx_shelxl_version_number 2017/1
_shelx_space_group_comment
;
The symmetry employed for this shelxl refinement is uniquely defined
by the following loop, which should always be used as a source of
symmetry information in preference to the above space-group names.
They are only intended as comments.
;
_reflns_odcompleteness_completeness 99.98
_reflns_odcompleteness_iscentric 1
_reflns_odcompleteness_theta 66.97
_olex2_refinement_description
;
1. Fixed Uiso
 At 1.2 times of:
  All C(H) groups, All C(H,H) groups
2. Rigid bond restraints
 C05B, O0
 with sigma for 1-2 distances of 0.01 and sigma for 1-3 distances of 0.01
3. Uiso/Uaniso restraints and constraints
C05B \\sim O0: within 2A with sigma of 0.002 and sigma for terminal atoms of
0.004
4. Others
 Sof(H05A)=Sof(O0)=1-FVAR(1)
 Sof(O044)=Sof(H05B)=FVAR(1)
5.a Secondary CH2 refined with riding coordinates:
 C02S(H02A,H02C), C038(H03C,H03D), C03C(H03A,H03B), C17(H17A,H17B), C04A(H04A,
 H04B), C05F(H05F,H05G), C05H(H05K,H05L), C05J(H05H,H05J), C05L(H05M,H05N)
5.b Aromatic/amide H refined with riding coordinates:
 C01H(H01H), C01M(H01M), C01O(H01O), C4(H4), C01T(H01T), C01U(H01U), C14(H14),
 C020(H020), C021(H021), C16(H16), C21(H21), C028(H028), C02B(H02B), C02E(H02E),
  C02I(H02I), C02K(H02K), C02M(H02M), C02O(H02O), C02Q(H02Q), C02T(H02T),
 C02Z(H02Z), C031(H031), C033(H033), C034(H034), C035(H035), C036(H036),
 C037(H037), C039(H039), C03B(H03E), C03D(H03F), C03I(H03I), C03J(H03J),
 C03Q(H03Q), C03R(H03R), C03S(H03S), C15(H15), C25(H25), C03Z(H03Z), C041(H041),
  C5(H5), C043(H043), C045(H045), C048(H048), C049(H049), C6(H6), C04C(H04C),
 C04F(H04F), C04G(H04G), C04H(H04H), C04K(H04K), C04L(H04L), C04M(H04M),
 C04N(H04N), C04R(H04R), C9(H9), C04V(H04V), C04W(H04W), C04Y(H04Y), C050(H050),
  C051(H051), C052(H052), C055(H055), C056(H056), C057(H057), C05A(H05E),
 C05B(H05B), C05B(H05A), C05C(H05C), C05D(H05D), C10(H10), C23(H23), C05I(H05I),
  C7(H7)
;
_olex2_date_sample_data_collection 2018-02-07
_olex2_submission_special_instructions 'No special instructions were received'
_oxdiff_exptl_absorpt_empirical_details
;
Empirical correction (ABSPACK) includes:
- Absorption correction using spherical harmonics
- Frame scaling
- Detector area scaling
;
_oxdiff_exptl_absorpt_empirical_full_max 1.559
_oxdiff_exptl_absorpt_empirical_full_min 0.787

loop_
_space_group_symop_operation_xyz
'x, y, z'
'-x, y+1/2, -z'

loop_
_atom_site_label
_atom_site_type_symbol
_atom_site_fract_x
_atom_site_fract_y
_atom_site_fract_z
_atom_site_U_iso_or_equiv
_atom_site_adp_type
_atom_site_occupancy
_atom_site_site_symmetry_order
_atom_site_calc_flag
_atom_site_refinement_flags_posn
_atom_site_refinement_flags_adp
_atom_site_refinement_flags_occupancy
_atom_site_disorder_assembly
_atom_site_disorder_group
Cl1 Cl 1.15587(13) 0.46675(5) 0.72465(8) 0.0270(3) Uani 1 1 d . . . . .
Cl02 Cl 0.67984(13) 0.63991(4) 0.73960(8) 0.0268(3) Uani 1 1 d . . . . .
Cl03 Cl 0.20386(14) 0.80496(5) 0.75874(9) 0.0300(3) Uani 1 1 d . . . . .
Cl04 Cl 0.76974(13) 0.56825(5) 0.62118(8) 0.0275(3) Uani 1 1 d . . . . .
Cl05 Cl 0.34457(13) 0.79454(5) 0.28001(8) 0.0303(3) Uani 1 1 d . . . . .
Cl2 Cl 1.20518(13) 0.36738(5) 0.57975(8) 0.0270(3) Uani 1 1 d . . . . .
Cl07 Cl 1.30363(12) 0.47060(5) 0.24298(8) 0.0261(3) Uani 1 1 d . . . . .
Cl08 Cl 0.22705(13) 0.57039(5) 0.59094(8) 0.0280(3) Uani 1 1 d . . . . .
Cl4 Cl 1.61227(12) 0.29545(5) 0.53105(8) 0.0264(3) Uani 1 1 d . . . . .
Cl0A Cl 0.70341(13) 0.39710(5) 0.57858(8) 0.0263(3) Uani 1 1 d . . . . .
Cl0B Cl 1.11084(12) 0.47134(5) 0.53494(8) 0.0258(3) Uani 1 1 d . . . . .
Cl3 Cl 1.27707(13) 0.19517(4) 0.61422(8) 0.0255(3) Uani 1 1 d . . . . .
Cl0D Cl -0.11309(12) 0.61639(5) 0.47646(8) 0.0276(3) Uani 1 1 d . . . . .
Cl0E Cl 0.22186(14) 0.52295(5) 0.37739(8) 0.0293(3) Uani 1 1 d . . . . .
Cl0F Cl 1.22341(14) 0.39456(5) 0.34785(8) 0.0321(3) Uani 1 1 d . . . . .
Cl0G Cl 0.89559(14) 0.32376(6) 0.48658(8) 0.0312(3) Uani 1 1 d . . . . .
Cl0H Cl 0.27598(15) 0.74318(5) 0.61592(10) 0.0339(4) Uani 1 1 d . . . . .
Cl0I Cl 0.38086(14) 0.44273(6) 0.48472(8) 0.0315(3) Uani 1 1 d . . . . .
Cl0J Cl 0.61618(13) 0.64764(5) 0.52532(9) 0.0318(3) Uani 1 1 d . . . . .
Cl0K Cl 0.26484(14) 0.69614(5) 0.39867(9) 0.0311(3) Uani 1 1 d . . . . .
Cl0L Cl 0.82003(15) 0.62759(5) 0.27247(9) 0.0329(3) Uani 1 1 d . . . . .
Cl0M Cl 0.71506(14) 0.36899(5) 0.35507(8) 0.0315(3) Uani 1 1 d . . . . .
Cl0N Cl 1.24926(17) 0.46544(6) 0.05730(9) 0.0403(4) Uani 1 1 d . . . . .
Cl0O Cl 0.72119(15) 0.53984(6) 0.39700(10) 0.0358(4) Uani 1 1 d . . . . .
Cl0P Cl 0.77059(18) 0.62123(6) -0.06940(9) 0.0438(4) Uani 1 1 d . . . . .
Cl0Q Cl 1.22473(15) 0.22408(6) 0.39251(10) 0.0354(4) Uani 1 1 d . . . . .
Cl0R Cl 0.79258(19) 0.63298(7) 0.07674(9) 0.0459(4) Uani 1 1 d . . . . .
Cl0S Cl 1.23710(19) 0.45577(7) -0.08887(10) 0.0462(4) Uani 1 1 d . . . . .
Cl0T Cl 0.2851(3) 0.78795(9) -0.05606(11) 0.0639(6) Uani 1 1 d . . . . .
Cl0U Cl 0.3103(3) 0.79802(8) 0.08999(12) 0.0668(7) Uani 1 1 d . . . . .
O00V O 0.6021(4) 0.46512(14) 0.6670(2) 0.0219(8) Uani 1 1 d . . . . .
O00W O 0.3641(4) 0.62025(15) 0.3094(2) 0.0227(8) Uani 1 1 d . . . . .
O00X O 0.8344(3) 0.45898(15) 0.2950(2) 0.0223(8) Uani 1 1 d . . . . .
O00Y O 1.1938(4) 0.35070(14) 0.1527(2) 0.0270(9) Uani 1 1 d . . . . .
O00Z O 0.1309(3) 0.64279(15) 0.6802(2) 0.0215(8) Uani 1 1 d . . . . .
O010 O 0.7066(4) 0.51570(15) 0.1637(2) 0.0295(10) Uani 1 1 d . . . . .
O011 O 1.3354(3) 0.29896(15) 0.2892(2) 0.0239(9) Uani 1 1 d . . . . .
O3 O 1.0544(4) 0.24820(15) 0.5810(2) 0.0257(9) Uani 1 1 d . . . . .
O2 O 1.0981(4) 0.29883(15) 0.6603(2) 0.0256(9) Uani 1 1 d . . . . .
O014 O 0.7541(4) 0.51118(14) 0.8020(3) 0.0288(9) Uani 1 1 d . . . . .
O1 O 1.2401(4) 0.34057(14) 0.7937(2) 0.0278(9) Uani 1 1 d . . . . .
O016 O 0.5468(4) 0.51218(16) 0.5832(2) 0.0288(10) Uani 1 1 d . . . . .
O017 O 0.2374(4) 0.67874(15) 0.1787(3) 0.0317(10) Uani 1 1 d . . . . .
O018 O 0.0558(4) 0.67709(17) 0.5853(2) 0.0294(10) Uani 1 1 d . . . . .
O019 O 0.4397(4) 0.5913(2) 0.4085(2) 0.0367(12) Uani 1 1 d . . . . .
O01A O 0.9196(4) 0.4543(2) 0.4011(2) 0.0458(15) Uani 1 1 d . . . . .
O01B O 1.4262(4) 0.3102(2) 0.3934(3) 0.0393(12) Uani 1 1 d . . . . .
C01C C 1.4497(5) 0.36466(18) 0.1693(3) 0.0167(10) Uani 1 1 d . . . . .
C12 C 1.0788(5) 0.38895(18) 0.7678(3) 0.0183(10) Uani 1 1 d . . . . .
C01E C 0.8785(5) 0.55486(19) 0.2066(3) 0.0199(11) Uani 1 1 d . . . . .
C01F C 0.9618(5) 0.52870(18) 0.1792(3) 0.0161(10) Uani 1 1 d . . . . .
C11 C 0.9873(5) 0.36183(17) 0.7865(3) 0.0155(10) Uani 1 1 d . . . . .
C01H C 0.5503(6) 0.4881(2) 0.4329(3) 0.0251(12) Uani 1 1 d . . . . .
H01H H 0.514266 0.512669 0.447420 0.030 Uiso 1 1 calc R . . . .
C01I C 0.9345(5) 0.48433(18) 0.1527(3) 0.0184(10) Uani 1 1 d . . . . .
C01J C 1.3955(5) 0.31177(19) 0.0747(3) 0.0189(11) Uani 1 1 d . . . . .
C01K C 0.4937(5) 0.69341(18) 0.1954(3) 0.0177(10) Uani 1 1 d . . . . .
C01L C 0.5036(5) 0.53459(19) 0.7920(3) 0.0182(11) Uani 1 1 d . . . . .
C01M C 0.5584(5) 0.5084(2) 0.9331(3) 0.0221(11) Uani 1 1 d . . . . .
H01M H 0.554700 0.537460 0.921902 0.026 Uiso 1 1 calc R . . . .
C01N C 0.4071(5) 0.72011(19) 0.2199(3) 0.0206(11) Uani 1 1 d . . . . .
C01O C 1.5190(5) 0.44620(19) 0.2199(3) 0.0208(11) Uani 1 1 d . . . . .
H01O H 1.542178 0.472878 0.238003 0.025 Uiso 1 1 calc R . . . .
C01P C 0.4447(5) 0.64290(19) 0.0966(3) 0.0205(11) Uani 1 1 d . . . . .
C4 C 1.0363(5) 0.3351(2) 0.9276(3) 0.0243(12) Uani 1 1 d . . . . .
H4 H 1.026282 0.364036 0.916772 0.029 Uiso 1 1 calc R . . . .
C01R C 0.5982(5) 0.56166(19) 0.7792(3) 0.0176(10) Uani 1 1 d . . . . .
C01S C 0.9118(4) 0.47649(19) 0.0819(3) 0.0186(10) Uani 1 1 d . . . . .
C01T C 1.3602(5) 0.3372(2) -0.0406(3) 0.0268(13) Uani 1 1 d . . . . .
H01T H 1.353989 0.359634 -0.071603 0.032 Uiso 1 1 calc R . . . .
C01U C 0.5602(5) 0.77370(19) 0.2513(3) 0.0231(11) Uani 1 1 d . . . . .
H01U H 0.581924 0.800404 0.269755 0.028 Uiso 1 1 calc R . . . .
C01V C 0.0470(5) 0.65291(18) 0.8271(3) 0.0187(11) Uani 1 1 d . . . . .
C01W C 1.4216(5) 0.31974(18) 0.1450(3) 0.0188(11) Uani 1 1 d . . . . .
C14 C 0.9354(5) 0.44711(19) 0.7459(3) 0.0219(11) Uani 1 1 d . . . . .
H14 H 0.918336 0.475220 0.732091 0.026 Uiso 1 1 calc R . . . .
C01Y C 0.8903(5) 0.4338(2) 0.0582(3) 0.0214(11) Uani 1 1 d . . . . .
C01Z C 0.0306(5) 0.69982(18) 0.8137(3) 0.0166(10) Uani 1 1 d . . . . .
C020 C 0.9304(6) 0.5155(2) 0.5776(3) 0.0233(12) Uani 1 1 d . . . . .
H020 H 0.978632 0.539620 0.578271 0.028 Uiso 1 1 calc R . . . .
C021 C 0.0788(6) 0.6519(2) 0.4324(3) 0.0221(12) Uani 1 1 d . . . . .
H021 H 0.047921 0.678420 0.443146 0.027 Uiso 1 1 calc R . . . .
C16 C 0.8737(5) 0.37828(19) 0.7847(3) 0.0206(11) Uani 1 1 d . . . . .
H16 H 0.813783 0.360791 0.797350 0.025 Uiso 1 1 calc R . . . .
C18 C 1.1222(5) 0.2738(2) 0.6093(3) 0.0208(11) Uani 1 1 d . . . . .
C024 C 0.5427(4) 0.47711(18) 0.8813(3) 0.0176(11) Uani 1 1 d . . . . .
C025 C 0.9714(5) 0.4757(2) 0.5596(3) 0.0223(12) Uani 1 1 d . . . . .
C026 C 0.8171(5) 0.51862(19) 0.5945(3) 0.0199(11) Uani 1 1 d . . . . .
C21 C 1.4024(6) 0.3262(2) 0.5587(3) 0.0240(12) Uani 1 1 d . . . . .
H21 H 1.430234 0.353255 0.548292 0.029 Uiso 1 1 calc R . . . .
C028 C -0.0148(5) 0.78628(18) 0.7827(3) 0.0231(11) Uani 1 1 d . . . . .
H028 H -0.030256 0.814932 0.771551 0.028 Uiso 1 1 calc R . . . .
C3 C 1.0279(5) 0.30429(18) 0.8757(3) 0.0200(11) Uani 1 1 d . . . . .
C02A C 0.5034(4) 0.45633(19) 0.7634(3) 0.0191(10) Uani 1 1 d . . . . .
C02B C 0.5495(5) 0.4107(2) 0.4148(3) 0.0235(12) Uani 1 1 d . . . . .
H02B H 0.512735 0.384166 0.417608 0.028 Uiso 1 1 calc R . . . .
C02C C 1.3636(5) 0.39364(18) 0.1892(3) 0.0177(10) Uani 1 1 d . . . . .
C02D C 1.3758(5) 0.2690(2) 0.0513(3) 0.0242(12) Uani 1 1 d . . . . .
C02E C 0.4429(5) 0.6774(2) 0.0497(3) 0.0235(11) Uani 1 1 d . . . . .
H02E H 0.458771 0.705156 0.065438 0.028 Uiso 1 1 calc R . . . .
C02F C 0.5520(5) 0.43268(19) 0.9001(3) 0.0221(11) Uani 1 1 d . . . . .
C2 C 1.0069(5) 0.31577(18) 0.8058(3) 0.0180(10) Uani 1 1 d . . . . .
C02H C 0.0320(5) 0.62448(19) 0.7733(3) 0.0208(11) Uani 1 1 d . . . . .
C02I C 1.3859(5) 0.3460(2) 0.0268(3) 0.0212(11) Uani 1 1 d . . . . .
H02I H 1.397246 0.374255 0.041263 0.025 Uiso 1 1 calc R . . . .
C02J C 0.4646(4) 0.64918(18) 0.1676(3) 0.0192(11) Uani 1 1 d . . . . .
C02K C 1.6009(5) 0.4182(2) 0.1973(3) 0.0230(11) Uani 1 1 d . . . . .
H02K H 1.679438 0.426557 0.198585 0.028 Uiso 1 1 calc R . . . .
C02L C 1.0138(6) 0.3181(2) 0.4394(3) 0.0259(13) Uani 1 1 d . . . . .
C02M C 0.6426(5) 0.74724(19) 0.2266(3) 0.0207(11) Uani 1 1 d . . . . .
H02M H 0.720773 0.756203 0.228634 0.025 Uiso 1 1 calc R . . . .
C19 C 1.2460(5) 0.28079(19) 0.5928(3) 0.0176(11) Uani 1 1 d . . . . .
C02O C 1.2354(5) 0.38319(18) 0.1785(3) 0.0202(11) Uani 1 1 d . . . . .
H02O H 1.183238 0.403315 0.192740 0.024 Uiso 1 1 calc R . . . .
C02P C 0.5194(5) 0.48825(18) 0.8117(3) 0.0186(10) Uani 1 1 d . . . . .
C02Q C 1.5667(5) 0.37797(19) 0.1730(3) 0.0196(11) Uani 1 1 d . . . . .
H02Q H 1.622927 0.359461 0.158814 0.024 Uiso 1 1 calc R . . . .
C02R C 0.4209(5) 0.6005(2) 0.0704(3) 0.0225(12) Uani 1 1 d . . . . .
C02S C 0.9527(5) 0.4569(2) 0.2725(3) 0.0218(11) Uani 1 1 d . . . . .
H02A H 0.997366 0.433178 0.294198 0.026 Uiso 1 1 calc R . . . .
H02C H 0.995581 0.483402 0.283583 0.026 Uiso 1 1 calc R . . . .
C02T C 0.4562(5) 0.61982(19) 0.7525(3) 0.0233(11) Uani 1 1 d . . . . .
H02T H 0.440632 0.648014 0.738647 0.028 Uiso 1 1 calc R . . . .
C02U C 0.3589(5) 0.6060(2) 0.3717(3) 0.0229(12) Uani 1 1 d . . . . .
C02V C 0.7422(5) 0.4830(2) 0.5958(3) 0.0194(11) Uani 1 1 d . . . . .
C02W C 0.3084(5) 0.6172(2) 0.5847(3) 0.0195(11) Uani 1 1 d . . . . .
C8 C 1.0418(5) 0.2599(2) 0.8934(4) 0.0267(13) Uani 1 1 d . . . . .
C02Y C 0.6188(5) 0.4889(2) 0.6128(3) 0.0191(11) Uani 1 1 d . . . . .
C02Z C 0.0883(5) 0.6657(2) 0.9505(3) 0.0245(12) Uani 1 1 d . . . . .
H02Z H 0.082867 0.695268 0.943529 0.029 Uiso 1 1 calc R . . . .
C030 C 0.4816(5) 0.6512(2) 0.5570(3) 0.0227(12) Uani 1 1 d . . . . .
C031 C 1.0776(5) 0.54311(19) 0.1799(3) 0.0204(11) Uani 1 1 d . . . . .
H031 H 1.132264 0.526181 0.160802 0.024 Uiso 1 1 calc R . . . .
C032 C 0.1232(5) 0.72677(19) 0.7965(3) 0.0189(10) Uani 1 1 d . . . . .
C033 C -0.0810(5) 0.71693(19) 0.8160(3) 0.0217(11) Uani 1 1 d . . . . .
H033 H -0.141600 0.699344 0.827380 0.026 Uiso 1 1 calc R . . . .
C034 C 0.2807(5) 0.70769(19) 0.2135(3) 0.0246(12) Uani 1 1 d . . . . .
H034 H 0.231036 0.723380 0.238147 0.030 Uiso 1 1 calc R . . . .
C035 C 0.7521(5) 0.54217(19) 0.2021(3) 0.0231(12) Uani 1 1 d . . . . .
H035 H 0.705157 0.555678 0.230885 0.028 Uiso 1 1 calc R . . . .
C036 C 1.0320(5) 0.6082(2) 0.2375(3) 0.0255(12) Uani 1 1 d . . . . .
H036 H 1.054894 0.634519 0.256897 0.031 Uiso 1 1 calc R . . . .
C037 C 1.1125(5) 0.58239(19) 0.2086(3) 0.0216(11) Uani 1 1 d . . . . .
H037 H 1.190100 0.591573 0.208499 0.026 Uiso 1 1 calc R . . . .
C038 C 0.4847(5) 0.4668(2) 0.6892(3) 0.0215(11) Uani 1 1 d . . . . .
H03C H 0.432581 0.445995 0.664883 0.026 Uiso 1 1 calc R . . . .
H03D H 0.450589 0.495277 0.681866 0.026 Uiso 1 1 calc R . . . .
C039 C 0.9079(5) 0.5104(2) 0.0338(3) 0.0219(11) Uani 1 1 d . . . . .
H039 H 0.922911 0.538505 0.048445 0.026 Uiso 1 1 calc R . . . .
C03A C 0.2593(5) 0.6568(2) 0.6002(3) 0.0202(11) Uani 1 1 d . . . . .
C03B C 0.0602(5) 0.5741(2) 0.4233(3) 0.0207(11) Uani 1 1 d . . . . .
H03E H 0.016679 0.549167 0.427570 0.025 Uiso 1 1 calc R . . . .
C03C C 0.0132(5) 0.63996(19) 0.7016(3) 0.0203(11) Uani 1 1 d . . . . .
H03A H -0.035450 0.619850 0.673405 0.024 Uiso 1 1 calc R . . . .
H03B H -0.025077 0.667878 0.698876 0.024 Uiso 1 1 calc R . . . .
C03D C 0.8640(5) 0.4267(2) -0.0123(3) 0.0259(13) Uani 1 1 d . . . . .
H03F H 0.848695 0.398868 -0.027986 0.031 Uiso 1 1 calc R . . . .
C03E C 0.0720(4) 0.63753(19) 0.8945(3) 0.0200(11) Uani 1 1 d . . . . .
C03F C 0.4451(5) 0.75960(19) 0.2479(3) 0.0225(11) Uani 1 1 d . . . . .
C1 C 0.9989(5) 0.28433(19) 0.7564(3) 0.0210(11) Uani 1 1 d . . . . .
C20 C 1.2909(5) 0.3212(2) 0.5774(3) 0.0213(12) Uani 1 1 d . . . . .
C03I C 0.4181(5) 0.6704(2) -0.0184(3) 0.0274(13) Uani 1 1 d . . . . .
H03I H 0.415208 0.693575 -0.048004 0.033 Uiso 1 1 calc R . . . .
C03J C 0.5792(5) 0.4964(2) 0.9996(3) 0.0272(13) Uani 1 1 d . . . . .
H03J H 0.587743 0.517326 1.033081 0.033 Uiso 1 1 calc R . . . .
C17 C 0.9806(5) 0.2953(2) 0.6826(3) 0.0241(12) Uani 1 1 d . . . . .
H17A H 0.935305 0.272919 0.657453 0.029 Uiso 1 1 calc R . . . .
H17B H 0.938278 0.322262 0.675515 0.029 Uiso 1 1 calc R . . . .
C13 C 1.0486(5) 0.4313(2) 0.7483(3) 0.0223(11) Uani 1 1 d . . . . .
C03M C 1.2173(5) 0.3102(2) 0.3767(3) 0.0250(12) Uani 1 1 d . . . . .
C03N C 0.1367(5) 0.66064(19) 0.6194(3) 0.0203(11) Uani 1 1 d . . . . .
C03O C 0.6535(5) 0.4902(2) 0.4039(3) 0.0238(12) Uani 1 1 d . . . . .
C03P C 0.0829(5) 0.5925(2) 0.9057(3) 0.0268(13) Uani 1 1 d . . . . .
C03Q C 0.6100(5) 0.70738(19) 0.1988(3) 0.0199(11) Uani 1 1 d . . . . .
H03Q H 0.666459 0.689943 0.182340 0.024 Uiso 1 1 calc R . . . .
C03R C 0.8605(5) 0.4597(2) -0.0577(3) 0.0285(14) Uani 1 1 d . . . . .
H03R H 0.844067 0.454280 -0.103710 0.034 Uiso 1 1 calc R . . . .
C03S C 0.5125(5) 0.4127(2) 0.7819(3) 0.0234(12) Uani 1 1 d . . . . .
H03S H 0.501955 0.391625 0.748677 0.028 Uiso 1 1 calc R . . . .
C03T C 0.3287(5) 0.6935(2) 0.5942(3) 0.0208(11) Uani 1 1 d . . . . .
C03U C 0.6528(5) 0.4148(2) 0.3859(3) 0.0229(12) Uani 1 1 d . . . . .
C15 C 0.8475(5) 0.4205(2) 0.7644(3) 0.0223(11) Uani 1 1 d . . . . .
H15 H 0.770608 0.430698 0.763276 0.027 Uiso 1 1 calc R . . . .
C03W C 0.2355(5) 0.6097(2) 0.3916(3) 0.0209(12) Uani 1 1 d . . . . .
C25 C 1.2029(5) 0.37397(19) 0.7698(3) 0.0238(12) Uani 1 1 d . . . . .
H25 H 1.255769 0.391867 0.751116 0.029 Uiso 1 1 calc R . . . .
C03Y C 0.0185(5) 0.6140(2) 0.4409(3) 0.0207(11) Uani 1 1 d . . . . .
C03Z C -0.1036(5) 0.7600(2) 0.8014(3) 0.0243(12) Uani 1 1 d . . . . .
H03Z H -0.178519 0.771285 0.804141 0.029 Uiso 1 1 calc R . . . .
C040 C 0.8324(5) 0.4561(2) 0.3612(3) 0.0254(12) Uani 1 1 d . . . . .
C041 C 0.4179(6) 0.6136(2) 0.5628(3) 0.0233(12) Uani 1 1 d . . . . .
H041 H 0.448171 0.586922 0.552332 0.028 Uiso 1 1 calc R . . . .
C5 C 1.0590(5) 0.3231(2) 0.9939(3) 0.0289(13) Uani 1 1 d . . . . .
H5 H 1.064999 0.344010 1.027570 0.035 Uiso 1 1 calc R . . . .
C043 C 0.3984(5) 0.5945(2) 0.0000(4) 0.0296(14) Uani 1 1 d . . . . .
H043 H 0.384070 0.566936 -0.017007 0.036 Uiso 1 1 calc R . . . .
O044 O 0.2829(6) 0.6797(2) 0.8235(4) 0.0275(17) Uani 0.674(12) 1 d . . P A 1
C045 C 0.7227(5) 0.54726(18) 0.7889(3) 0.0201(11) Uani 1 1 d . . . . .
H045 H 0.780755 0.567719 0.784418 0.024 Uiso 1 1 calc R . . . .
C046 C 1.1611(5) 0.2742(2) 0.3999(3) 0.0241(12) Uani 1 1 d . . . . .
C047 C 1.4291(5) 0.28626(18) 0.1905(3) 0.0207(11) Uani 1 1 d . . . . .
C048 C 0.4415(5) 0.5729(2) 0.1843(4) 0.0256(13) Uani 1 1 d . . . . .
H048 H 0.441532 0.549649 0.213726 0.031 Uiso 1 1 calc R . . . .
C049 C 1.0586(6) 0.2771(2) 0.4312(3) 0.0256(13) Uani 1 1 d . . . . .
H049 H 1.021661 0.252790 0.445911 0.031 Uiso 1 1 calc R . . . .
C04A C 0.4823(5) 0.6193(2) 0.2862(3) 0.0248(12) Uani 1 1 d . . . . .
H04A H 0.527852 0.595291 0.306555 0.030 Uiso 1 1 calc R . . . .
H04B H 0.524641 0.645695 0.298530 0.030 Uiso 1 1 calc R . . . .
C6 C 1.0735(6) 0.2794(3) 1.0115(4) 0.0346(16) Uani 1 1 d . . . . .
H6 H 1.088749 0.271362 1.056605 0.042 Uiso 1 1 calc R . . . .
C04C C 0.5366(5) 0.40100(19) 0.8483(3) 0.0252(12) Uani 1 1 d . . . . .
H04C H 0.543026 0.372021 0.859620 0.030 Uiso 1 1 calc R . . . .
C04D C 0.4636(5) 0.61438(19) 0.2107(3) 0.0207(11) Uani 1 1 d . . . . .
C04E C 0.5694(5) 0.60431(19) 0.7588(3) 0.0215(11) Uani 1 1 d . . . . .
C04F C 0.8822(5) 0.5022(2) -0.0343(3) 0.0254(12) Uani 1 1 d . . . . .
H04F H 0.879089 0.524836 -0.064993 0.030 Uiso 1 1 calc R . . . .
C04G C 0.3895(5) 0.55088(19) 0.7867(3) 0.0233(11) Uani 1 1 d . . . . .
H04G H 0.327982 0.533210 0.796520 0.028 Uiso 1 1 calc R . . . .
C04H C 1.3519(5) 0.2615(2) -0.0188(4) 0.0304(15) Uani 1 1 d . . . . .
H04H H 1.342099 0.233419 -0.034548 0.036 Uiso 1 1 calc R . . . .
C04I C 0.9342(5) 0.45048(18) 0.1973(3) 0.0185(10) Uani 1 1 d . . . . .
C04J C 1.3383(5) 0.3064(2) 0.3549(3) 0.0253(12) Uani 1 1 d . . . . .
C04K C 0.4399(6) 0.6909(2) 0.5729(3) 0.0256(13) Uani 1 1 d . . . . .
H04K H 0.485316 0.715476 0.569524 0.031 Uiso 1 1 calc R . . . .
C04L C 0.5746(5) 0.4218(2) 0.9686(3) 0.0268(13) Uani 1 1 d . . . . .
H04L H 0.580894 0.392914 0.980745 0.032 Uiso 1 1 calc R . . . .
C04M C 0.1119(5) 0.6501(3) 1.0149(3) 0.0303(14) Uani 1 1 d . . . . .
H04M H 0.120814 0.668929 1.051329 0.036 Uiso 1 1 calc R . . . .
C04N C 1.4089(5) 0.2435(2) 0.1665(4) 0.0284(13) Uani 1 1 d . . . . .
H04N H 1.413501 0.220812 0.197122 0.034 Uiso 1 1 calc R . . . .
C22 C 1.4722(5) 0.2901(2) 0.5557(3) 0.0221(11) Uani 1 1 d . . . . .
C04P C 0.1684(5) 0.5729(2) 0.3992(3) 0.0213(11) Uani 1 1 d . . . . .
C04Q C 1.4026(5) 0.43334(19) 0.2149(3) 0.0213(11) Uani 1 1 d . . . . .
C04R C 0.4201(5) 0.5659(2) 0.1165(3) 0.0265(12) Uani 1 1 d . . . . .
H04R H 0.404896 0.538147 0.100358 0.032 Uiso 1 1 calc R . . . .
C9 C 1.0350(5) 0.22865(19) 0.8410(4) 0.0307(15) Uani 1 1 d . . . . .
H9 H 1.045122 0.199716 0.851962 0.037 Uiso 1 1 calc R . . . .
C04T C 0.7887(5) 0.44349(19) 0.5786(3) 0.0207(11) Uani 1 1 d . . . . .
C04U C 0.9180(5) 0.5937(2) 0.2365(3) 0.0223(11) Uani 1 1 d . . . . .
C04V C 0.5877(5) 0.4523(2) 1.0177(3) 0.0280(13) Uani 1 1 d . . . . .
H04V H 0.602090 0.444394 1.062867 0.034 Uiso 1 1 calc R . . . .
C04W C 0.9136(5) 0.40798(19) 0.1732(3) 0.0228(12) Uani 1 1 d . . . . .
H04W H 0.915473 0.385355 0.203784 0.027 Uiso 1 1 calc R . . . .
C04X C 0.0959(5) 0.7696(2) 0.7809(3) 0.0210(11) Uani 1 1 d . . . . .
C04Y C 1.3830(5) 0.23515(19) 0.0992(4) 0.0298(14) Uani 1 1 d . . . . .
H04Y H 1.369965 0.206960 0.084596 0.036 Uiso 1 1 calc R . . . .
C04Z C 1.1621(6) 0.3498(2) 0.3826(3) 0.0271(13) Uani 1 1 d . . . . .
C050 C 0.8911(5) 0.39975(19) 0.1057(3) 0.0248(12) Uani 1 1 d . . . . .
H050 H 0.876115 0.371733 0.090684 0.030 Uiso 1 1 calc R . . . .
C051 C 1.0616(6) 0.3544(2) 0.4136(3) 0.0272(13) Uani 1 1 d . . . . .
H051 H 1.026795 0.381201 0.417113 0.033 Uiso 1 1 calc R . . . .
C052 C 0.0674(5) 0.56421(19) 0.8499(4) 0.0282(13) Uani 1 1 d . . . . .
H052 H 0.074360 0.534734 0.857167 0.034 Uiso 1 1 calc R . . . .
C053 C 0.7096(5) 0.4539(2) 0.3815(3) 0.0218(12) Uani 1 1 d . . . . .
C054 C 0.1864(5) 0.6490(2) 0.4075(3) 0.0231(12) Uani 1 1 d . . . . .
C055 C 0.9006(5) 0.4391(2) 0.5595(3) 0.0214(11) Uani 1 1 d . . . . .
H055 H 0.928028 0.412436 0.546870 0.026 Uiso 1 1 calc R . . . .
C056 C 0.1089(6) 0.5777(2) 0.9724(4) 0.0350(16) Uani 1 1 d . . . . .
H056 H 0.116879 0.548322 0.980512 0.042 Uiso 1 1 calc R . . . .
C057 C 0.3970(5) 0.6285(2) -0.0440(3) 0.0301(14) Uani 1 1 d . . . . .
H057 H 0.382279 0.623870 -0.090295 0.036 Uiso 1 1 calc R . . . .
C24 C 1.3220(5) 0.24557(19) 0.5905(3) 0.0200(11) Uani 1 1 d . . . . .
C059 C 0.5023(5) 0.4478(2) 0.4397(3) 0.0234(12) Uani 1 1 d . . . . .
C05A C 1.3428(6) 0.2946(3) -0.0637(3) 0.0322(14) Uani 1 1 d . . . . .
H05E H 1.325242 0.289164 -0.109626 0.039 Uiso 1 1 calc R . . . .
C05B C 0.2454(6) 0.7102(2) 0.7988(3) 0.0304(13) Uani 1 1 d . U . . .
H05B H 0.297427 0.727007 0.777463 0.037 Uiso 0.674(12) 1 calc R . P A 1
H05A H 0.257672 0.687304 0.828762 0.037 Uiso 0.326(12) 1 calc R . P A 2
C05C C 0.3657(5) 0.5934(2) 0.7668(3) 0.0250(12) Uani 1 1 d . . . . .
H05C H 0.288675 0.603757 0.763265 0.030 Uiso 1 1 calc R . . . .
C05D C 0.0422(5) 0.57932(19) 0.7854(3) 0.0251(12) Uani 1 1 d . . . . .
H05D H 0.031750 0.560153 0.749398 0.030 Uiso 1 1 calc R . . . .
C10 C 1.0138(5) 0.2405(2) 0.7750(4) 0.0280(13) Uani 1 1 d . . . . .
H10 H 1.008959 0.219521 0.741512 0.034 Uiso 1 1 calc R . . . .
C05F C 1.4518(5) 0.2936(2) 0.2652(3) 0.0262(12) Uani 1 1 d . . . . .
H05F H 1.493142 0.269258 0.287251 0.031 Uiso 1 1 calc R . . . .
H05G H 1.499517 0.319207 0.274804 0.031 Uiso 1 1 calc R . . . .
C23 C 1.4334(5) 0.2494(2) 0.5722(3) 0.0226(12) Uani 1 1 d . . . . .
H23 H 1.481957 0.225477 0.570729 0.027 Uiso 1 1 calc R . . . .
C05H C 0.7127(5) 0.6082(2) 0.0063(4) 0.0337(14) Uani 1 1 d . . . . .
H05K H 0.630842 0.617254 0.003123 0.040 Uiso 1 1 calc R . . . .
H05L H 0.714990 0.577244 0.012536 0.040 Uiso 1 1 calc R . . . .
C05I C 0.1227(6) 0.6058(3) 1.0260(4) 0.0376(18) Uani 1 1 d . . . . .
H05I H 0.139373 0.595349 1.069769 0.045 Uiso 1 1 calc R . . . .
C05J C 1.1807(6) 0.4390(3) -0.0146(4) 0.0368(15) Uani 1 1 d . . . . .
H05H H 1.096490 0.444659 -0.018780 0.044 Uiso 1 1 calc R . . . .
H05J H 1.192216 0.408263 -0.009072 0.044 Uiso 1 1 calc R . . . .
C7 C 1.0649(6) 0.2488(2) 0.9618(4) 0.0341(15) Uani 1 1 d . . . . .
H7 H 1.074644 0.219992 0.973651 0.041 Uiso 1 1 calc R . . . .
C05L C 0.2400(6) 0.7708(3) 0.0209(4) 0.0411(17) Uani 1 1 d . . . . .
H05M H 0.155403 0.774996 0.019479 0.049 Uiso 1 1 calc R . . . .
H05N H 0.255874 0.740326 0.026440 0.049 Uiso 1 1 calc R . . . .
O0 O 0.3288(11) 0.7176(5) 0.7744(7) 0.028(3) Uani 0.326(12) 1 d . U P A 2

loop_
_atom_site_aniso_label
_atom_site_aniso_U_11
_atom_site_aniso_U_22
_atom_site_aniso_U_33
_atom_site_aniso_U_23
_atom_site_aniso_U_13
_atom_site_aniso_U_12
Cl1 0.0248(7) 0.0244(7) 0.0328(7) 0.0066(6) 0.0072(6) -0.0033(5)
Cl02 0.0274(7) 0.0186(6) 0.0366(8) 0.0004(6) 0.0132(6) -0.0022(5)
Cl03 0.0321(7) 0.0228(7) 0.0380(8) 0.0000(6) 0.0167(6) -0.0076(5)
Cl04 0.0244(7) 0.0200(6) 0.0395(8) -0.0047(6) 0.0099(6) 0.0007(5)
Cl05 0.0291(7) 0.0290(7) 0.0325(7) -0.0094(6) 0.0022(6) 0.0080(6)
Cl2 0.0260(7) 0.0207(6) 0.0354(8) 0.0027(6) 0.0083(6) 0.0019(5)
Cl07 0.0275(6) 0.0193(6) 0.0341(7) -0.0048(6) 0.0138(6) 0.0000(5)
Cl08 0.0263(7) 0.0255(7) 0.0330(7) -0.0042(6) 0.0073(6) -0.0043(5)
Cl4 0.0187(6) 0.0302(7) 0.0319(7) 0.0005(6) 0.0098(5) -0.0026(5)
Cl0A 0.0267(7) 0.0218(6) 0.0315(7) -0.0053(6) 0.0082(6) -0.0039(5)
Cl0B 0.0205(6) 0.0277(7) 0.0309(7) -0.0003(6) 0.0099(5) 0.0021(5)
Cl3 0.0297(7) 0.0189(6) 0.0294(7) 0.0035(5) 0.0094(6) -0.0010(5)
Cl0D 0.0196(6) 0.0288(7) 0.0362(8) -0.0017(6) 0.0118(6) 0.0012(5)
Cl0E 0.0311(7) 0.0244(7) 0.0340(8) -0.0043(6) 0.0108(6) 0.0046(6)
Cl0F 0.0300(7) 0.0294(7) 0.0372(8) 0.0082(6) 0.0048(6) -0.0047(6)
Cl0G 0.0254(7) 0.0406(8) 0.0288(7) -0.0004(7) 0.0084(6) 0.0005(6)
Cl0H 0.0314(8) 0.0230(7) 0.0495(10) -0.0058(7) 0.0147(7) 0.0023(6)
Cl0I 0.0237(7) 0.0404(8) 0.0327(8) 0.0020(7) 0.0134(6) -0.0007(6)
Cl0J 0.0240(7) 0.0314(8) 0.0429(9) -0.0005(7) 0.0161(7) 0.0019(6)
Cl0K 0.0275(7) 0.0247(7) 0.0425(9) -0.0022(6) 0.0098(6) -0.0076(6)
Cl0L 0.0344(8) 0.0310(8) 0.0337(8) -0.0112(6) 0.0053(6) 0.0088(6)
Cl0M 0.0327(8) 0.0317(8) 0.0303(7) -0.0049(6) 0.0052(6) 0.0070(6)
Cl0N 0.0499(10) 0.0379(9) 0.0314(8) -0.0035(7) -0.0028(7) -0.0006(7)
Cl0O 0.0316(8) 0.0291(8) 0.0483(10) -0.0027(7) 0.0110(7) -0.0083(6)
Cl0P 0.0539(10) 0.0447(10) 0.0353(8) -0.0002(8) 0.0159(8) 0.0054(8)
Cl0Q 0.0327(8) 0.0291(8) 0.0465(9) 0.0032(7) 0.0130(7) 0.0031(6)
Cl0R 0.0545(11) 0.0477(10) 0.0340(9) -0.0064(8) -0.0019(8) -0.0081(8)
Cl0S 0.0585(11) 0.0487(10) 0.0333(8) 0.0030(8) 0.0134(8) 0.0097(9)
Cl0T 0.0937(18) 0.0625(14) 0.0377(10) 0.0046(10) 0.0175(11) 0.0067(13)
Cl0U 0.0958(19) 0.0593(14) 0.0413(11) -0.0072(10) -0.0092(11) -0.0137(13)
O00V 0.0206(19) 0.028(2) 0.0184(19) 0.0054(17) 0.0083(15) 0.0066(16)
O00W 0.0180(19) 0.027(2) 0.024(2) 0.0071(18) 0.0075(16) 0.0018(16)
O00X 0.0149(18) 0.032(2) 0.0209(19) 0.0019(17) 0.0051(15) 0.0007(15)
O00Y 0.0172(19) 0.026(2) 0.039(2) -0.0039(19) 0.0094(17) -0.0027(16)
O00Z 0.0150(18) 0.033(2) 0.0176(19) 0.0002(17) 0.0061(15) 0.0020(16)
O010 0.018(2) 0.032(2) 0.039(3) -0.005(2) 0.0077(18) -0.0025(17)
O011 0.0177(19) 0.035(2) 0.0189(19) 0.0000(17) 0.0029(15) -0.0018(16)
O3 0.025(2) 0.030(2) 0.023(2) -0.0059(18) 0.0061(17) -0.0070(18)
O2 0.020(2) 0.034(3) 0.024(2) -0.0107(19) 0.0093(17) -0.0065(17)
O014 0.019(2) 0.025(2) 0.044(3) 0.0039(19) 0.0101(18) 0.0043(16)
O1 0.0172(19) 0.024(2) 0.044(3) 0.0053(19) 0.0102(18) 0.0044(16)
O016 0.023(2) 0.033(2) 0.030(2) 0.0050(19) 0.0021(18) 0.0047(18)
O017 0.0175(19) 0.033(2) 0.045(3) -0.012(2) 0.0045(18) -0.0015(17)
O018 0.023(2) 0.040(3) 0.025(2) 0.0030(19) 0.0012(18) 0.0021(18)
O019 0.025(2) 0.062(3) 0.023(2) 0.004(2) 0.0053(19) 0.013(2)
O01A 0.020(2) 0.096(5) 0.020(2) -0.002(3) -0.0024(18) 0.000(3)
O01B 0.023(2) 0.068(4) 0.026(2) 0.000(2) -0.0001(19) -0.001(2)
C01C 0.016(2) 0.018(2) 0.017(2) 0.003(2) 0.006(2) 0.000(2)
C12 0.018(2) 0.021(3) 0.016(2) -0.002(2) 0.0042(19) 0.000(2)
C01E 0.017(2) 0.027(3) 0.015(2) -0.001(2) 0.002(2) 0.003(2)
C01F 0.015(2) 0.022(3) 0.011(2) -0.001(2) 0.0023(19) 0.001(2)
C11 0.018(2) 0.017(2) 0.012(2) -0.0045(19) 0.0031(19) 0.0004(19)
C01H 0.025(3) 0.029(3) 0.022(3) -0.003(3) 0.001(2) 0.003(2)
C01I 0.011(2) 0.024(3) 0.021(3) -0.002(2) 0.0073(19) 0.0000(19)
C01J 0.014(2) 0.022(3) 0.022(3) -0.002(2) 0.008(2) -0.003(2)
C01K 0.018(2) 0.020(3) 0.015(2) 0.000(2) 0.0031(19) 0.001(2)
C01L 0.015(2) 0.023(3) 0.017(2) -0.003(2) 0.003(2) 0.001(2)
C01M 0.018(3) 0.028(3) 0.021(3) 0.001(2) 0.005(2) -0.001(2)
C01N 0.018(3) 0.024(3) 0.019(3) 0.002(2) 0.002(2) 0.005(2)
C01O 0.024(3) 0.021(3) 0.017(2) -0.002(2) 0.004(2) -0.005(2)
C01P 0.013(2) 0.022(3) 0.027(3) -0.003(2) 0.006(2) -0.005(2)
C4 0.018(3) 0.033(3) 0.022(3) 0.002(2) 0.004(2) 0.002(2)
C01R 0.016(2) 0.025(3) 0.013(2) -0.002(2) 0.0052(19) 0.001(2)
C01S 0.014(2) 0.021(3) 0.022(3) 0.000(2) 0.005(2) 0.000(2)
C01T 0.021(3) 0.037(4) 0.024(3) 0.000(3) 0.007(2) -0.002(2)
C01U 0.028(3) 0.022(3) 0.018(3) 0.002(2) 0.000(2) -0.005(2)
C01V 0.015(2) 0.020(3) 0.021(3) 0.000(2) 0.007(2) -0.0001(19)
C01W 0.014(2) 0.020(3) 0.023(3) 0.001(2) 0.005(2) 0.0017(19)
C14 0.022(3) 0.023(3) 0.020(3) 0.003(2) 0.004(2) 0.007(2)
C01Y 0.011(2) 0.027(3) 0.027(3) -0.007(2) 0.007(2) -0.003(2)
C01Z 0.017(2) 0.022(3) 0.012(2) 0.002(2) 0.0053(19) -0.002(2)
C020 0.026(3) 0.020(3) 0.024(3) 0.002(2) 0.005(2) -0.001(2)
C021 0.027(3) 0.018(3) 0.020(3) 0.000(2) 0.003(2) 0.001(2)
C16 0.016(2) 0.024(3) 0.023(3) -0.003(2) 0.007(2) 0.001(2)
C18 0.024(3) 0.024(3) 0.014(2) 0.003(2) 0.004(2) 0.003(2)
C024 0.012(2) 0.021(3) 0.022(3) -0.001(2) 0.0084(19) 0.0018(19)
C025 0.021(3) 0.026(3) 0.020(3) 0.001(2) 0.004(2) 0.002(2)
C026 0.020(3) 0.020(3) 0.020(3) -0.002(2) 0.005(2) 0.002(2)
C21 0.029(3) 0.022(3) 0.022(3) 0.006(2) 0.004(2) -0.005(2)
C028 0.029(3) 0.016(3) 0.025(3) 0.003(2) 0.004(2) 0.005(2)
C3 0.012(2) 0.021(3) 0.028(3) 0.003(2) 0.007(2) -0.0002(19)
C02A 0.011(2) 0.028(3) 0.020(3) 0.000(2) 0.0077(19) 0.000(2)
C02B 0.022(3) 0.030(3) 0.018(3) 0.006(2) 0.000(2) 0.000(2)
C02C 0.019(2) 0.022(3) 0.014(2) 0.003(2) 0.0087(19) 0.003(2)
C02D 0.016(3) 0.023(3) 0.036(3) -0.006(3) 0.015(2) -0.002(2)
C02E 0.018(3) 0.030(3) 0.023(3) -0.002(2) 0.005(2) -0.003(2)
C02F 0.015(2) 0.024(3) 0.028(3) 0.005(2) 0.006(2) 0.001(2)
C2 0.013(2) 0.019(3) 0.023(3) 0.000(2) 0.007(2) 0.0007(18)
C02H 0.017(2) 0.021(3) 0.026(3) 0.000(2) 0.010(2) -0.001(2)
C02I 0.016(2) 0.030(3) 0.019(3) -0.004(2) 0.006(2) -0.003(2)
C02J 0.011(2) 0.018(2) 0.029(3) -0.001(2) 0.006(2) -0.0005(18)
C02K 0.017(3) 0.029(3) 0.023(3) 0.001(2) 0.003(2) -0.004(2)
C02L 0.023(3) 0.035(3) 0.020(3) -0.002(3) 0.003(2) -0.002(2)
C02M 0.016(2) 0.025(3) 0.021(3) 0.004(2) 0.003(2) -0.004(2)
C19 0.017(3) 0.022(3) 0.014(2) 0.002(2) 0.003(2) -0.004(2)
C02O 0.019(3) 0.019(3) 0.025(3) -0.006(2) 0.008(2) 0.000(2)
C02P 0.015(2) 0.017(2) 0.024(3) 0.001(2) 0.007(2) 0.0015(19)
C02Q 0.015(2) 0.025(3) 0.019(2) 0.002(2) 0.000(2) 0.002(2)
C02R 0.014(2) 0.024(3) 0.031(3) -0.007(2) 0.008(2) -0.003(2)
C02S 0.013(2) 0.033(3) 0.020(3) 0.005(2) 0.003(2) 0.002(2)
C02T 0.028(3) 0.020(3) 0.022(3) -0.001(2) 0.005(2) 0.006(2)
C02U 0.021(3) 0.028(3) 0.019(3) -0.002(2) 0.001(2) 0.001(2)
C02V 0.017(3) 0.026(3) 0.015(2) 0.001(2) 0.004(2) 0.000(2)
C02W 0.017(2) 0.023(3) 0.019(3) -0.003(2) 0.005(2) 0.000(2)
C8 0.017(3) 0.027(3) 0.038(4) 0.008(3) 0.011(2) 0.000(2)
C02Y 0.018(3) 0.021(3) 0.018(3) -0.004(2) 0.000(2) -0.002(2)
C02Z 0.019(3) 0.034(3) 0.021(3) 0.003(2) 0.006(2) 0.000(2)
C030 0.019(3) 0.030(3) 0.020(3) 0.000(2) 0.008(2) 0.003(2)
C031 0.020(3) 0.024(3) 0.018(2) -0.001(2) 0.004(2) 0.001(2)
C032 0.015(2) 0.026(3) 0.016(2) 0.002(2) 0.0063(19) 0.001(2)
C033 0.014(2) 0.025(3) 0.026(3) -0.001(2) 0.004(2) 0.000(2)
C034 0.022(3) 0.024(3) 0.029(3) -0.005(2) 0.007(2) 0.001(2)
C035 0.018(3) 0.024(3) 0.028(3) -0.007(2) 0.008(2) 0.002(2)
C036 0.028(3) 0.027(3) 0.021(3) -0.001(2) 0.000(2) -0.005(2)
C037 0.018(3) 0.025(3) 0.022(3) 0.000(2) 0.003(2) -0.006(2)
C038 0.016(2) 0.029(3) 0.021(3) -0.001(2) 0.006(2) -0.002(2)
C039 0.016(3) 0.028(3) 0.022(3) -0.003(2) 0.005(2) -0.003(2)
C03A 0.016(3) 0.029(3) 0.016(3) 0.001(2) 0.005(2) 0.001(2)
C03B 0.021(3) 0.023(3) 0.019(3) 0.000(2) 0.006(2) -0.003(2)
C03C 0.015(2) 0.022(3) 0.025(3) -0.004(2) 0.004(2) 0.000(2)
C03D 0.017(3) 0.032(3) 0.030(3) -0.015(3) 0.009(2) -0.006(2)
C03E 0.009(2) 0.028(3) 0.024(3) 0.007(2) 0.005(2) 0.001(2)
C03F 0.027(3) 0.022(3) 0.018(3) 0.000(2) 0.003(2) 0.002(2)
C1 0.015(2) 0.020(3) 0.029(3) -0.008(2) 0.006(2) -0.0010(19)
C20 0.024(3) 0.022(3) 0.018(3) -0.001(2) -0.001(2) 0.000(2)
C03I 0.018(3) 0.041(4) 0.023(3) 0.002(3) 0.003(2) 0.001(2)
C03J 0.022(3) 0.040(4) 0.021(3) -0.001(3) 0.010(2) 0.000(2)
C17 0.017(3) 0.027(3) 0.029(3) -0.006(3) 0.006(2) -0.004(2)
C13 0.025(3) 0.028(3) 0.015(2) -0.002(2) 0.004(2) 0.000(2)
C03M 0.023(3) 0.035(3) 0.016(3) -0.003(2) -0.001(2) -0.007(2)
C03N 0.023(3) 0.020(3) 0.017(3) -0.005(2) 0.002(2) 0.004(2)
C03O 0.022(3) 0.027(3) 0.022(3) 0.003(2) 0.003(2) -0.003(2)
C03P 0.015(2) 0.029(3) 0.038(3) 0.010(3) 0.010(2) 0.000(2)
C03Q 0.016(2) 0.024(3) 0.020(3) 0.003(2) 0.003(2) 0.000(2)
C03R 0.019(3) 0.048(4) 0.019(3) -0.011(3) 0.006(2) -0.002(3)
C03S 0.020(3) 0.024(3) 0.028(3) 0.001(2) 0.011(2) -0.003(2)
C03T 0.019(3) 0.026(3) 0.018(3) 0.001(2) 0.006(2) 0.005(2)
C03U 0.027(3) 0.029(3) 0.013(2) -0.001(2) 0.002(2) 0.002(2)
C15 0.017(3) 0.025(3) 0.025(3) -0.002(2) 0.004(2) 0.005(2)
C03W 0.016(3) 0.031(3) 0.016(3) -0.001(2) 0.004(2) -0.001(2)
C25 0.017(3) 0.024(3) 0.032(3) 0.003(2) 0.008(2) 0.002(2)
C03Y 0.021(3) 0.024(3) 0.017(3) 0.003(2) 0.003(2) -0.004(2)
C03Z 0.017(3) 0.026(3) 0.030(3) -0.002(2) 0.004(2) 0.000(2)
C040 0.024(3) 0.035(3) 0.018(3) 0.000(2) 0.003(2) -0.002(2)
C041 0.026(3) 0.023(3) 0.021(3) -0.003(2) 0.005(2) 0.003(2)
C5 0.020(3) 0.045(4) 0.022(3) 0.002(3) 0.005(2) 0.001(3)
C043 0.018(3) 0.037(3) 0.035(3) -0.016(3) 0.006(2) -0.002(2)
O044 0.023(3) 0.022(3) 0.039(4) 0.005(3) 0.013(3) 0.004(2)
C045 0.021(3) 0.021(3) 0.020(3) 0.002(2) 0.008(2) -0.003(2)
C046 0.024(3) 0.028(3) 0.019(3) 0.004(2) 0.000(2) 0.001(2)
C047 0.015(2) 0.019(3) 0.031(3) 0.007(2) 0.010(2) 0.003(2)
C048 0.017(3) 0.023(3) 0.039(3) 0.003(3) 0.010(2) -0.003(2)
C049 0.025(3) 0.029(3) 0.023(3) 0.004(2) 0.003(2) -0.004(2)
C04A 0.018(3) 0.030(3) 0.027(3) 0.006(3) 0.005(2) -0.002(2)
C6 0.024(3) 0.053(5) 0.028(3) 0.014(3) 0.008(3) -0.002(3)
C04C 0.023(3) 0.018(3) 0.036(3) 0.002(2) 0.012(2) -0.001(2)
C04D 0.013(2) 0.020(3) 0.030(3) 0.003(2) 0.008(2) 0.000(2)
C04E 0.024(3) 0.022(3) 0.019(3) -0.005(2) 0.006(2) -0.001(2)
C04F 0.019(3) 0.037(3) 0.021(3) 0.003(2) 0.003(2) 0.000(2)
C04G 0.020(3) 0.024(3) 0.028(3) -0.004(2) 0.008(2) 0.000(2)
C04H 0.020(3) 0.032(3) 0.041(4) -0.018(3) 0.013(3) -0.003(2)
C04I 0.013(2) 0.019(3) 0.024(3) 0.000(2) 0.007(2) -0.0006(19)
C04J 0.020(3) 0.031(3) 0.024(3) 0.003(2) 0.000(2) 0.001(2)
C04K 0.030(3) 0.023(3) 0.024(3) 0.004(2) 0.004(2) -0.002(2)
C04L 0.019(3) 0.033(3) 0.031(3) 0.009(3) 0.011(2) 0.000(2)
C04M 0.021(3) 0.051(4) 0.021(3) 0.008(3) 0.007(2) 0.003(3)
C04N 0.024(3) 0.020(3) 0.043(4) 0.003(3) 0.011(3) 0.002(2)
C22 0.021(3) 0.030(3) 0.015(2) -0.001(2) 0.003(2) -0.002(2)
C04P 0.024(3) 0.026(3) 0.014(2) -0.004(2) 0.003(2) 0.004(2)
C04Q 0.025(3) 0.023(3) 0.016(2) 0.002(2) 0.008(2) -0.001(2)
C04R 0.019(3) 0.022(3) 0.040(3) -0.009(3) 0.010(2) -0.003(2)
C9 0.021(3) 0.016(3) 0.057(4) 0.005(3) 0.016(3) -0.001(2)
C04T 0.027(3) 0.019(3) 0.017(3) -0.004(2) 0.003(2) -0.003(2)
C04U 0.024(3) 0.026(3) 0.017(2) -0.001(2) 0.003(2) 0.004(2)
C04V 0.019(3) 0.048(4) 0.018(3) 0.009(3) 0.005(2) -0.001(2)
C04W 0.019(3) 0.018(3) 0.033(3) 0.001(2) 0.008(2) 0.003(2)
C04X 0.024(3) 0.027(3) 0.013(2) -0.006(2) 0.005(2) -0.008(2)
C04Y 0.022(3) 0.018(3) 0.052(4) -0.008(3) 0.015(3) -0.003(2)
C04Z 0.026(3) 0.034(3) 0.021(3) 0.002(3) 0.002(2) -0.001(3)
C050 0.018(3) 0.018(2) 0.041(3) -0.007(2) 0.013(2) -0.003(2)
C051 0.030(3) 0.026(3) 0.026(3) 0.001(2) 0.003(3) 0.003(2)
C052 0.022(3) 0.019(3) 0.046(4) 0.011(3) 0.015(3) 0.001(2)
C053 0.021(3) 0.031(3) 0.014(2) -0.004(2) 0.003(2) 0.001(2)
C054 0.022(3) 0.028(3) 0.019(3) 0.001(2) 0.001(2) -0.004(2)
C055 0.025(3) 0.021(3) 0.018(3) -0.002(2) 0.003(2) 0.004(2)
C056 0.025(3) 0.037(4) 0.045(4) 0.022(3) 0.013(3) 0.005(3)
C057 0.018(3) 0.050(4) 0.022(3) -0.010(3) 0.002(2) 0.002(3)
C24 0.025(3) 0.020(3) 0.015(3) 0.002(2) 0.006(2) -0.001(2)
C059 0.018(3) 0.030(3) 0.022(3) 0.003(2) 0.004(2) 0.001(2)
C05A 0.026(3) 0.049(4) 0.024(3) -0.013(3) 0.011(2) -0.003(3)
C05B 0.022(3) 0.041(3) 0.030(3) 0.008(3) 0.008(2) 0.002(2)
C05C 0.019(3) 0.025(3) 0.030(3) -0.003(2) 0.002(2) 0.005(2)
C05D 0.021(3) 0.018(3) 0.038(3) -0.004(2) 0.012(2) 0.000(2)
C10 0.023(3) 0.021(3) 0.043(4) -0.002(3) 0.015(3) -0.001(2)
C05F 0.015(2) 0.035(3) 0.029(3) 0.012(3) 0.004(2) 0.004(2)
C23 0.024(3) 0.025(3) 0.020(3) -0.003(2) 0.003(2) 0.001(2)
C05H 0.019(3) 0.042(4) 0.042(4) 0.000(3) 0.007(3) -0.005(2)
C05I 0.021(3) 0.062(5) 0.031(3) 0.022(3) 0.009(3) 0.002(3)
C05J 0.025(3) 0.047(4) 0.038(4) -0.002(3) 0.001(3) -0.001(3)
C7 0.024(3) 0.040(4) 0.040(4) 0.018(3) 0.012(3) 0.004(3)
C05L 0.028(3) 0.040(4) 0.055(5) -0.002(3) 0.003(3) -0.002(3)
O0 0.016(4) 0.037(5) 0.035(5) 0.008(4) 0.012(4) 0.000(4)

loop_
_atom_type_symbol
_atom_type_description
_atom_type_scat_dispersion_real
_atom_type_scat_dispersion_imag
_atom_type_scat_source
C C 0.0181 0.0091 'International Tables Vol C Tables 4.2.6.8 and 6.1.1.4'
H H 0.0000 0.0000 'International Tables Vol C Tables 4.2.6.8 and 6.1.1.4'
Cl Cl 0.3639 0.7018 'International Tables Vol C Tables 4.2.6.8 and 6.1.1.4'
O O 0.0492 0.0322 'International Tables Vol C Tables 4.2.6.8 and 6.1.1.4'

loop_
_geom_angle_atom_site_label_1
_geom_angle_atom_site_label_2
_geom_angle_atom_site_label_3
_geom_angle
C02Y O00V C038 116.5(5)
C02U O00W C04A 115.4(5)
C040 O00X C02S 115.1(5)
C03N O00Z C03C 115.7(5)
C04J O011 C05F 114.9(5)
C18 O2 C17 117.7(5)
C02C C01C C01W 123.4(5)
C02Q C01C C01W 117.5(5)
C02Q C01C C02C 119.1(5)
C11 C12 C25 122.1(5)
C13 C12 C11 117.7(5)
C13 C12 C25 120.2(5)
C01F C01E C035 121.0(5)
C04U C01E C01F 117.8(5)
C04U C01E C035 121.1(5)
C01E C01F C01I 123.2(5)
C031 C01F C01E 119.5(5)
C031 C01F C01I 117.3(5)
C12 C11 C2 122.9(5)
C16 C11 C12 119.0(5)
C16 C11 C2 118.1(5)
C03O C01H H01H 121.5
C03O C01H C059 117.0(6)
C059 C01H H01H 121.5
C01S C01I C01F 120.9(5)
C04I C01I C01F 119.5(5)
C04I C01I C01S 119.6(5)
C01W C01J C02I 121.5(5)
C02D C01J C01W 119.7(5)
C02D C01J C02I 118.9(6)
C01N C01K C02J 122.0(5)
C03Q C01K C01N 119.9(5)
C03Q C01K C02J 118.1(5)
C01R C01L C02P 123.3(5)
C04G C01L C01R 119.7(5)
C04G C01L C02P 117.0(5)
C024 C01M H01M 119.7
C03J C01M H01M 119.7
C03J C01M C024 120.7(6)
C01K C01N C034 121.7(5)
C03F C01N C01K 117.2(5)
C03F C01N C034 121.1(5)
C02K C01O H01O 120.9
C04Q C01O H01O 120.9
C04Q C01O C02K 118.1(5)
C02E C01P C02R 117.8(6)
C02J C01P C02E 122.7(5)
C02J C01P C02R 119.4(6)
C3 C4 H4 119.5
C5 C4 H4 119.5
C5 C4 C3 121.1(6)
C01L C01R C045 122.4(5)
C04E C01R C01L 117.0(5)
C04E C01R C045 120.6(5)
C01I C01S C039 121.9(5)
C01Y C01S C01I 119.6(5)
C01Y C01S C039 118.5(5)
C02I C01T H01T 119.5
C02I C01T C05A 121.0(6)
C05A C01T H01T 119.5
C02M C01U H01U 120.8
C03F C01U H01U 120.8
C03F C01U C02M 118.5(6)
C02H C01V C01Z 118.9(5)
C02H C01V C03E 120.7(5)
C03E C01V C01Z 120.4(5)
C01J C01W C01C 119.6(5)
C047 C01W C01C 119.7(5)
C047 C01W C01J 120.6(5)
C13 C14 H14 120.6
C13 C14 C15 118.8(5)
C15 C14 H14 120.6
C01S C01Y C050 119.2(5)
C03D C01Y C01S 118.9(6)
C03D C01Y C050 121.9(6)
C032 C01Z C01V 122.6(5)
C033 C01Z C01V 117.8(5)
C033 C01Z C032 119.5(5)
C025 C020 H020 120.6
C026 C020 H020 120.6
C026 C020 C025 118.8(6)
C03Y C021 H021 121.2
C054 C021 H021 121.2
C054 C021 C03Y 117.5(6)
C11 C16 H16 119.3
C11 C16 C15 121.4(5)
C15 C16 H16 119.3
O3 C18 O2 124.4(5)
O3 C18 C19 124.2(5)
O2 C18 C19 111.4(5)
C01M C024 C02F 118.3(5)
C01M C024 C02P 122.5(5)
C02P C024 C02F 119.3(5)
C020 C025 Cl0B 119.6(5)
C020 C025 C055 121.1(5)
C055 C025 Cl0B 119.3(5)
C020 C026 Cl04 118.2(5)
C020 C026 C02V 122.7(6)
C02V C026 Cl04 119.0(4)
C20 C21 H21 120.8
C20 C21 C22 118.3(6)
C22 C21 H21 120.8
C03Z C028 H028 120.3
C04X C028 H028 120.3
C04X C028 C03Z 119.3(5)
C4 C3 C2 122.5(5)
C4 C3 C8 118.7(6)
C8 C3 C2 118.9(6)
C02P C02A C038 121.4(5)
C02P C02A C03S 120.8(6)
C03S C02A C038 117.7(5)
C03U C02B H02B 121.4
C03U C02B C059 117.3(6)
C059 C02B H02B 121.4
C01C C02C C02O 121.3(5)
C04Q C02C C01C 117.6(5)
C04Q C02C C02O 120.9(5)
C01J C02D C04Y 118.7(6)
C04H C02D C01J 119.1(6)
C04H C02D C04Y 122.2(6)
C01P C02E H02E 119.4
C03I C02E C01P 121.2(6)
C03I C02E H02E 119.4
C04C C02F C024 118.6(5)
C04L C02F C024 119.2(6)
C04L C02F C04C 122.2(6)
C3 C2 C11 119.5(5)
C1 C2 C11 120.1(5)
C1 C2 C3 120.4(5)
C01V C02H C03C 121.6(5)
C01V C02H C05D 119.7(6)
C05D C02H C03C 118.5(5)
C01J C02I H02I 120.0
C01T C02I C01J 119.9(6)
C01T C02I H02I 120.0
C01P C02J C01K 119.7(5)
C04D C02J C01K 120.2(5)
C04D C02J C01P 120.0(5)
C01O C02K H02K 119.7
C02Q C02K C01O 120.6(5)
C02Q C02K H02K 119.7
C049 C02L Cl0G 118.4(5)
C051 C02L Cl0G 118.9(5)
C051 C02L C049 122.6(6)
C01U C02M H02M 119.6
C01U C02M C03Q 120.8(5)
C03Q C02M H02M 119.6
C20 C19 C18 123.6(5)
C24 C19 C18 119.7(5)
C24 C19 C20 116.7(5)
O00Y C02O C02C 125.1(5)
O00Y C02O H02O 117.4
C02C C02O H02O 117.4
C024 C02P C01L 119.5(5)
C02A C02P C01L 120.5(5)
C02A C02P C024 119.9(5)
C01C C02Q H02Q 119.4
C02K C02Q C01C 121.2(5)
C02K C02Q H02Q 119.4
C043 C02R C01P 119.2(6)
C043 C02R C04R 122.2(6)
C04R C02R C01P 118.6(6)
O00X C02S H02A 110.4
O00X C02S H02C 110.4
O00X C02S C04I 106.5(4)
H02A C02S H02C 108.6
C04I C02S H02A 110.4
C04I C02S H02C 110.4
C04E C02T H02T 120.3
C04E C02T C05C 119.5(5)
C05C C02T H02T 120.3
O00W C02U C03W 111.5(5)
O019 C02U O00W 125.8(6)
O019 C02U C03W 122.7(6)
C026 C02V C02Y 120.0(5)
C04T C02V C026 116.2(5)
C04T C02V C02Y 123.8(5)
C03A C02W Cl08 119.4(4)
C041 C02W Cl08 117.7(5)
C041 C02W C03A 123.0(6)
C9 C8 C3 118.9(6)
C7 C8 C3 118.8(7)
C7 C8 C9 122.3(6)
O00V C02Y C02V 110.0(5)
O016 C02Y O00V 125.2(5)
O016 C02Y C02V 124.8(6)
C03E C02Z H02Z 119.6
C04M C02Z H02Z 119.6
C04M C02Z C03E 120.8(7)
C041 C030 Cl0J 118.2(5)
C04K C030 Cl0J 119.1(5)
C04K C030 C041 122.7(6)
C01F C031 H031 119.6
C037 C031 C01F 120.8(5)
C037 C031 H031 119.6
C01Z C032 C05B 120.7(5)
C04X C032 C01Z 117.7(5)
C04X C032 C05B 121.5(5)
C01Z C033 H033 119.6
C01Z C033 C03Z 120.9(5)
C03Z C033 H033 119.6
O017 C034 C01N 124.9(5)
O017 C034 H034 117.6
C01N C034 H034 117.6
O010 C035 C01E 124.4(5)
O010 C035 H035 117.8
C01E C035 H035 117.8
C037 C036 H036 120.9
C04U C036 H036 120.9
C04U C036 C037 118.2(6)
C031 C037 C036 120.5(5)
C031 C037 H037 119.8
C036 C037 H037 119.8
O00V C038 C02A 105.1(4)
O00V C038 H03C 110.7
O00V C038 H03D 110.7
C02A C038 H03C 110.7
C02A C038 H03D 110.7
H03C C038 H03D 108.8
C01S C039 H039 119.6
C04F C039 C01S 120.9(6)
C04F C039 H039 119.6
C02W C03A C03N 122.3(5)
C02W C03A C03T 116.9(5)
C03T C03A C03N 120.7(5)
C03Y C03B H03E 121.3
C04P C03B H03E 121.3
C04P C03B C03Y 117.4(6)
O00Z C03C C02H 105.3(4)
O00Z C03C H03A 110.7
O00Z C03C H03B 110.7
C02H C03C H03A 110.7
C02H C03C H03B 110.7
H03A C03C H03B 108.8
C01Y C03D H03F 119.1
C03R C03D C01Y 121.7(6)
C03R C03D H03F 119.1
C02Z C03E C01V 122.0(6)
C02Z C03E C03P 119.1(6)
C03P C03E C01V 118.9(6)
C01N C03F Cl05 120.4(5)
C01U C03F Cl05 116.4(5)
C01U C03F C01N 123.2(6)
C2 C1 C17 121.8(6)
C2 C1 C10 119.9(6)
C10 C1 C17 118.2(5)
C21 C20 Cl2 117.0(5)
C21 C20 C19 122.2(6)
C19 C20 Cl2 120.8(5)
C02E C03I H03I 119.6
C02E C03I C057 120.7(6)
C057 C03I H03I 119.6
C01M C03J H03J 119.7
C01M C03J C04V 120.6(6)
C04V C03J H03J 119.7
O2 C17 C1 106.7(5)
O2 C17 H17A 110.4
O2 C17 H17B 110.4
C1 C17 H17A 110.4
C1 C17 H17B 110.4
H17A C17 H17B 108.6
C12 C13 Cl1 120.6(4)
C14 C13 Cl1 116.6(5)
C14 C13 C12 122.9(6)
C046 C03M C04J 120.4(6)
C04Z C03M C046 116.9(6)
C04Z C03M C04J 122.3(6)
O00Z C03N C03A 110.2(5)
O018 C03N O00Z 125.1(5)
O018 C03N C03A 124.7(6)
C01H C03O Cl0O 119.1(5)
C01H C03O C053 122.9(6)
C053 C03O Cl0O 117.9(5)
C052 C03P C03E 119.3(6)
C056 C03P C03E 118.3(6)
C056 C03P C052 122.4(6)
C01K C03Q C02M 120.5(5)
C01K C03Q H03Q 119.8
C02M C03Q H03Q 119.8
C03D C03R H03R 120.2
C03D C03R C04F 119.5(6)
C04F C03R H03R 120.2
C02A C03S H03S 119.7
C04C C03S C02A 120.7(6)
C04C C03S H03S 119.7
C03A C03T Cl0H 119.3(4)
C04K C03T Cl0H 119.0(5)
C04K C03T C03A 121.7(6)
C02B C03U Cl0M 118.5(5)
C02B C03U C053 122.5(6)
C053 C03U Cl0M 118.9(5)
C14 C15 C16 120.2(5)
C14 C15 H15 119.9
C16 C15 H15 119.9
C04P C03W C02U 120.3(6)
C04P C03W C054 117.0(5)
C054 C03W C02U 122.6(6)
O1 C25 C12 125.0(5)
O1 C25 H25 117.5
C12 C25 H25 117.5
C021 C03Y Cl0D 118.7(5)
C021 C03Y C03B 122.7(5)
C03B C03Y Cl0D 118.6(5)
C028 C03Z C033 120.1(5)
C028 C03Z H03Z 120.0
C033 C03Z H03Z 120.0
O00X C040 C053 113.3(5)
O01A C040 O00X 123.6(6)
O01A C040 C053 123.0(6)
C02W C041 C030 117.3(6)
C02W C041 H041 121.3
C030 C041 H041 121.3
C4 C5 H5 119.8
C4 C5 C6 120.4(7)
C6 C5 H5 119.8
C02R C043 H043 119.2
C057 C043 C02R 121.6(6)
C057 C043 H043 119.2
O014 C045 C01R 124.8(5)
O014 C045 H045 117.6
C01R C045 H045 117.6
C03M C046 Cl0Q 118.8(5)
C049 C046 Cl0Q 118.7(5)
C049 C046 C03M 122.5(6)
C01W C047 C04N 119.3(6)
C01W C047 C05F 122.0(6)
C04N C047 C05F 118.7(6)
C04D C048 H048 119.3
C04R C048 H048 119.3
C04R C048 C04D 121.4(6)
C02L C049 C046 117.0(6)
C02L C049 H049 121.5
C046 C049 H049 121.5
O00W C04A H04A 110.4
O00W C04A H04B 110.4
O00W C04A C04D 106.8(5)
H04A C04A H04B 108.6
C04D C04A H04A 110.4
C04D C04A H04B 110.4
C5 C6 H6 120.2
C7 C6 C5 119.6(6)
C7 C6 H6 120.2
C02F C04C H04C 119.6
C03S C04C C02F 120.7(6)
C03S C04C H04C 119.6
C02J C04D C048 120.0(6)
C02J C04D C04A 122.2(6)
C048 C04D C04A 117.8(6)
C01R C04E Cl02 120.4(4)
C02T C04E Cl02 116.8(5)
C02T C04E C01R 122.8(5)
C039 C04F C03R 120.5(6)
C039 C04F H04F 119.8
C03R C04F H04F 119.8
C01L C04G H04G 119.4
C01L C04G C05C 121.1(6)
C05C C04G H04G 119.4
C02D C04H H04H 119.5
C05A C04H C02D 121.1(6)
C05A C04H H04H 119.5
C01I C04I C02S 122.1(5)
C01I C04I C04W 120.4(5)
C04W C04I C02S 117.5(5)
O011 C04J C03M 112.5(5)
O01B C04J O011 125.1(6)
O01B C04J C03M 122.4(6)
C030 C04K C03T 118.5(6)
C030 C04K H04K 120.8
C03T C04K H04K 120.8
C02F C04L H04L 119.2
C04V C04L C02F 121.6(6)
C04V C04L H04L 119.2
C02Z C04M H04M 119.9
C02Z C04M C05I 120.2(7)
C05I C04M H04M 119.9
C047 C04N H04N 119.5
C04Y C04N C047 121.1(6)
C04Y C04N H04N 119.5
C21 C22 Cl4 119.2(5)
C21 C22 C23 121.9(5)
C23 C22 Cl4 118.9(5)
C03B C04P Cl0E 117.7(5)
C03B C04P C03W 122.7(6)
C03W C04P Cl0E 119.5(5)
C01O C04Q Cl07 115.8(4)
C01O C04Q C02C 123.3(5)
C02C C04Q Cl07 120.9(4)
C02R C04R H04R 119.7
C048 C04R C02R 120.6(6)
C048 C04R H04R 119.7
C8 C9 H9 119.5
C10 C9 C8 120.9(6)
C10 C9 H9 119.5
C02V C04T Cl0A 120.2(5)
C055 C04T Cl0A 116.8(5)
C055 C04T C02V 123.0(6)
C01E C04U Cl0L 120.4(5)
C036 C04U Cl0L 116.4(5)
C036 C04U C01E 123.2(5)
C03J C04V H04V 120.2
C04L C04V C03J 119.6(6)
C04L C04V H04V 120.2
C04I C04W H04W 119.5
C050 C04W C04I 121.0(6)
C050 C04W H04W 119.5
C028 C04X Cl03 116.7(5)
C028 C04X C032 122.5(5)
C032 C04X Cl03 120.8(4)
C02D C04Y H04Y 119.7
C04N C04Y C02D 120.7(6)
C04N C04Y H04Y 119.7
C03M C04Z Cl0F 117.9(5)
C051 C04Z Cl0F 119.4(6)
C051 C04Z C03M 122.7(6)
C01Y C050 H050 119.9
C04W C050 C01Y 120.2(5)
C04W C050 H050 119.9
C02L C051 H051 121.0
C04Z C051 C02L 118.1(6)
C04Z C051 H051 121.0
C03P C052 H052 119.3
C05D C052 C03P 121.3(6)
C05D C052 H052 119.3
C03O C053 C040 121.6(6)
C03U C053 C03O 117.0(5)
C03U C053 C040 121.0(6)
C021 C054 Cl0K 118.0(5)
C021 C054 C03W 122.6(6)
C03W C054 Cl0K 119.4(5)
C025 C055 H055 120.9
C04T C055 C025 118.1(6)
C04T C055 H055 120.9
C03P C056 H056 119.3
C05I C056 C03P 121.3(7)
C05I C056 H056 119.3
C03I C057 H057 120.3
C043 C057 C03I 119.4(6)
C043 C057 H057 120.3
C19 C24 Cl3 119.6(4)
C23 C24 Cl3 117.8(5)
C23 C24 C19 122.6(6)
C01H C059 Cl0I 118.6(5)
C01H C059 C02B 123.1(5)
C02B C059 Cl0I 118.3(5)
C01T C05A H05E 120.0
C04H C05A C01T 120.0(6)
C04H C05A H05E 120.0
C032 C05B H05B 116.1
C032 C05B H05A 111.0
O044 C05B C032 127.8(7)
O044 C05B H05B 116.1
O0 C05B C032 138.1(9)
O0 C05B H05A 111.0
C02T C05C C04G 119.9(5)
C02T C05C H05C 120.1
C04G C05C H05C 120.1
C02H C05D H05D 120.0
C052 C05D C02H 120.1(6)
C052 C05D H05D 120.0
C1 C10 H10 119.5
C9 C10 C1 121.0(6)
C9 C10 H10 119.5
O011 C05F C047 106.4(4)
O011 C05F H05F 110.4
O011 C05F H05G 110.4
C047 C05F H05F 110.4
C047 C05F H05G 110.4
H05F C05F H05G 108.6
C22 C23 H23 120.9
C24 C23 C22 118.3(6)
C24 C23 H23 120.9
Cl0P C05H H05K 109.3
Cl0P C05H H05L 109.3
Cl0R C05H Cl0P 111.8(4)
Cl0R C05H H05K 109.3
Cl0R C05H H05L 109.3
H05K C05H H05L 107.9
C04M C05I H05I 119.9
C056 C05I C04M 120.2(6)
C056 C05I H05I 119.9
Cl0N C05J Cl0S 112.2(4)
Cl0N C05J H05H 109.2
Cl0N C05J H05J 109.2
Cl0S C05J H05H 109.2
Cl0S C05J H05J 109.2
H05H C05J H05J 107.9
C8 C7 H7 119.3
C6 C7 C8 121.5(7)
C6 C7 H7 119.3
Cl0T C05L H05M 109.0
Cl0T C05L H05N 109.0
Cl0U C05L Cl0T 113.1(4)
Cl0U C05L H05M 109.0
Cl0U C05L H05N 109.0
H05M C05L H05N 107.8

loop_
_geom_bond_atom_site_label_1
_geom_bond_atom_site_label_2
_geom_bond_distance
Cl1 C13 1.752(6)
Cl02 C04E 1.752(6)
Cl03 C04X 1.744(6)
Cl04 C026 1.739(6)
Cl05 C03F 1.753(6)
Cl2 C20 1.740(6)
Cl07 C04Q 1.754(6)
Cl08 C02W 1.739(6)
Cl4 C22 1.733(6)
Cl0A C04T 1.739(6)
Cl0B C025 1.723(6)
Cl3 C24 1.732(6)
Cl0D C03Y 1.734(6)
Cl0E C04P 1.741(6)
Cl0F C04Z 1.738(7)
Cl0G C02L 1.740(6)
Cl0H C03T 1.731(6)
Cl0I C059 1.744(6)
Cl0J C030 1.729(6)
Cl0K C054 1.738(6)
Cl0L C04U 1.750(6)
Cl0M C03U 1.736(6)
Cl0N C05J 1.754(7)
Cl0O C03O 1.738(7)
Cl0P C05H 1.764(7)
Cl0Q C046 1.731(7)
Cl0R C05H 1.759(7)
Cl0S C05J 1.761(7)
Cl0T C05L 1.757(8)
Cl0U C05L 1.730(8)
O00V C02Y 1.341(7)
O00V C038 1.459(7)
O00W C02U 1.327(7)
O00W C04A 1.475(7)
O00X C02S 1.472(6)
O00X C040 1.326(7)
O00Y C02O 1.205(7)
O00Z C03C 1.457(7)
O00Z C03N 1.342(7)
O010 C035 1.199(8)
O011 C04J 1.327(8)
O011 C05F 1.472(7)
O3 C18 1.203(8)
O2 C18 1.335(8)
O2 C17 1.464(7)
O014 C045 1.197(8)
O1 C25 1.199(8)
O016 C02Y 1.198(8)
O017 C034 1.206(8)
O018 C03N 1.194(8)
O019 C02U 1.199(8)
O01A C040 1.200(8)
O01B C04J 1.195(8)
C01C C01W 1.501(8)
C01C C02C 1.424(7)
C01C C02Q 1.390(8)
C12 C11 1.424(8)
C12 C13 1.405(8)
C12 C25 1.486(8)
C01E C01F 1.408(8)
C01E C035 1.487(8)
C01E C04U 1.396(9)
C01F C01I 1.497(8)
C01F C031 1.392(8)
C11 C16 1.389(8)
C11 C2 1.493(8)
C01H H01H 0.9300
C01H C03O 1.373(9)
C01H C059 1.380(9)
C01I C01S 1.426(8)
C01I C04I 1.378(8)
C01J C01W 1.421(8)
C01J C02D 1.417(8)
C01J C02I 1.425(9)
C01K C01N 1.420(8)
C01K C02J 1.505(8)
C01K C03Q 1.390(8)
C01L C01R 1.415(8)
C01L C02P 1.499(8)
C01L C04G 1.388(8)
C01M H01M 0.9300
C01M C024 1.415(8)
C01M C03J 1.371(9)
C01N C034 1.483(8)
C01N C03F 1.396(9)
C01O H01O 0.9300
C01O C02K 1.391(8)
C01O C04Q 1.379(8)
C01P C02E 1.421(9)
C01P C02J 1.420(8)
C01P C02R 1.433(8)
C4 H4 0.9300
C4 C3 1.405(9)
C4 C5 1.368(9)
C01R C045 1.479(7)
C01R C04E 1.414(8)
C01S C01Y 1.421(8)
C01S C039 1.424(8)
C01T H01T 0.9300
C01T C02I 1.369(8)
C01T C05A 1.406(10)
C01U H01U 0.9300
C01U C02M 1.382(9)
C01U C03F 1.378(9)
C01V C01Z 1.491(8)
C01V C02H 1.386(8)
C01V C03E 1.422(8)
C01W C047 1.378(8)
C14 H14 0.9300
C14 C13 1.376(8)
C14 C15 1.384(8)
C01Y C03D 1.420(9)
C01Y C050 1.419(9)
C01Z C032 1.421(7)
C01Z C033 1.385(8)
C020 H020 0.9300
C020 C025 1.385(9)
C020 C026 1.376(9)
C021 H021 0.9300
C021 C03Y 1.384(8)
C021 C054 1.379(9)
C16 H16 0.9300
C16 C15 1.395(8)
C18 C19 1.501(8)
C024 C02F 1.432(8)
C024 C02P 1.424(8)
C025 C055 1.395(9)
C026 C02V 1.399(9)
C21 H21 0.9300
C21 C20 1.375(9)
C21 C22 1.382(9)
C028 H028 0.9300
C028 C03Z 1.385(8)
C028 C04X 1.368(8)
C3 C2 1.432(8)
C3 C8 1.428(8)
C02A C02P 1.380(8)
C02A C038 1.507(8)
C02A C03S 1.405(9)
C02B H02B 0.9300
C02B C03U 1.377(9)
C02B C059 1.387(9)
C02C C02O 1.488(8)
C02C C04Q 1.389(8)
C02D C04H 1.412(10)
C02D C04Y 1.418(10)
C02E H02E 0.9300
C02E C03I 1.370(9)
C02F C04C 1.423(9)
C02F C04L 1.401(9)
C2 C1 1.382(8)
C02H C03C 1.500(8)
C02H C05D 1.427(8)
C02I H02I 0.9300
C02J C04D 1.383(8)
C02K H02K 0.9300
C02K C02Q 1.380(8)
C02L C049 1.388(10)
C02L C051 1.380(9)
C02M H02M 0.9300
C02M C03Q 1.391(8)
C19 C20 1.405(8)
C19 C24 1.401(8)
C02O H02O 0.9300
C02Q H02Q 0.9300
C02R C043 1.409(9)
C02R C04R 1.415(9)
C02S H02A 0.9700
C02S H02C 0.9700
C02S C04I 1.502(8)
C02T H02T 0.9300
C02T C04E 1.370(8)
C02T C05C 1.375(9)
C02U C03W 1.510(8)
C02V C02Y 1.496(8)
C02V C04T 1.397(8)
C02W C03A 1.401(8)
C02W C041 1.375(9)
C8 C9 1.424(10)
C8 C7 1.400(10)
C02Z H02Z 0.9300
C02Z C03E 1.415(9)
C02Z C04M 1.370(9)
C030 C041 1.388(9)
C030 C04K 1.375(9)
C031 H031 0.9300
C031 C037 1.387(8)
C032 C04X 1.396(9)
C032 C05B 1.480(8)
C033 H033 0.9300
C033 C03Z 1.389(9)
C034 H034 0.9300
C035 H035 0.9300
C036 H036 0.9300
C036 C037 1.393(9)
C036 C04U 1.374(9)
C037 H037 0.9300
C038 H03C 0.9700
C038 H03D 0.9700
C039 H039 0.9300
C039 C04F 1.377(8)
C03A C03N 1.497(8)
C03A C03T 1.401(9)
C03B H03E 0.9300
C03B C03Y 1.390(9)
C03B C04P 1.376(9)
C03C H03A 0.9700
C03C H03B 0.9700
C03D H03F 0.9300
C03D C03R 1.366(10)
C03E C03P 1.422(9)
C1 C17 1.502(9)
C1 C10 1.417(9)
C03I H03I 0.9300
C03I C057 1.411(10)
C03J H03J 0.9300
C03J C04V 1.416(10)
C17 H17A 0.9700
C17 H17B 0.9700
C03M C046 1.396(9)
C03M C04J 1.500(9)
C03M C04Z 1.392(10)
C03O C053 1.396(9)
C03P C052 1.411(10)
C03P C056 1.406(10)
C03Q H03Q 0.9300
C03R H03R 0.9300
C03R C04F 1.414(10)
C03S H03S 0.9300
C03S C04C 1.369(9)
C03T C04K 1.386(9)
C03U C053 1.385(9)
C15 H15 0.9300
C03W C04P 1.395(9)
C03W C054 1.395(9)
C25 H25 0.9300
C03Z H03Z 0.9300
C040 C053 1.504(8)
C041 H041 0.9300
C5 H5 0.9300
C5 C6 1.410(11)
C043 H043 0.9300
C043 C057 1.371(11)
O044 C05B 1.129(10)
C045 H045 0.9300
C046 C049 1.391(9)
C047 C04N 1.424(9)
C047 C05F 1.498(9)
C048 H048 0.9300
C048 C04D 1.406(9)
C048 C04R 1.362(9)
C049 H049 0.9300
C04A H04A 0.9700
C04A H04B 0.9700
C04A C04D 1.503(8)
C6 H6 0.9300
C6 C7 1.369(12)
C04C H04C 0.9300
C04F H04F 0.9300
C04G H04G 0.9300
C04G C05C 1.397(9)
C04H H04H 0.9300
C04H C05A 1.361(11)
C04I C04W 1.417(8)
C04K H04K 0.9300
C04L H04L 0.9300
C04L C04V 1.361(10)
C04M H04M 0.9300
C04M C05I 1.396(12)
C04N H04N 0.9300
C04N C04Y 1.364(10)
C22 C23 1.392(9)
C04R H04R 0.9300
C9 H9 0.9300
C9 C10 1.361(11)
C04T C055 1.381(9)
C04V H04V 0.9300
C04W H04W 0.9300
C04W C050 1.365(9)
C04Y H04Y 0.9300
C04Z C051 1.371(9)
C050 H050 0.9300
C051 H051 0.9300
C052 H052 0.9300
C052 C05D 1.367(10)
C055 H055 0.9300
C056 H056 0.9300
C056 C05I 1.375(12)
C057 H057 0.9300
C24 C23 1.367(9)
C05A H05E 0.9300
C05B H05B 0.9300
C05B H05A 0.9300
C05B O0 1.142(14)
C05C H05C 0.9300
C05D H05D 0.9300
C10 H10 0.9300
C05F H05F 0.9700
C05F H05G 0.9700
C23 H23 0.9300
C05H H05K 0.9700
C05H H05L 0.9700
C05I H05I 0.9300
C05J H05H 0.9700
C05J H05J 0.9700
C7 H7 0.9300
C05L H05M 0.9700
C05L H05N 0.9700

loop_
_geom_torsion_atom_site_label_1
_geom_torsion_atom_site_label_2
_geom_torsion_atom_site_label_3
_geom_torsion_atom_site_label_4
_geom_torsion
Cl04 C026 C02V C02Y 6.6(8)
Cl04 C026 C02V C04T -175.3(4)
Cl08 C02W C03A C03N -2.5(8)
Cl08 C02W C03A C03T -179.9(5)
Cl08 C02W C041 C030 179.0(5)
Cl4 C22 C23 C24 -178.9(5)
Cl0A C04T C055 C025 -179.4(5)
Cl0B C025 C055 C04T -179.1(5)
Cl3 C24 C23 C22 -177.3(4)
Cl0F C04Z C051 C02L 178.7(5)
Cl0G C02L C049 C046 -172.9(5)
Cl0G C02L C051 C04Z 173.5(5)
Cl0H C03T C04K C030 178.8(5)
Cl0J C030 C041 C02W -176.7(5)
Cl0J C030 C04K C03T 176.0(5)
Cl0M C03U C053 C03O 176.9(4)
Cl0M C03U C053 C040 -10.0(8)
Cl0O C03O C053 C03U -178.5(5)
Cl0O C03O C053 C040 8.5(8)
Cl0Q C046 C049 C02L 176.6(5)
O00W C02U C03W C04P 110.2(7)
O00W C02U C03W C054 -74.1(7)
O00W C04A C04D C02J 97.0(6)
O00W C04A C04D C048 -81.3(6)
O00X C02S C04I C01I 95.9(6)
O00X C02S C04I C04W -82.7(6)
O00X C040 C053 C03O -98.7(7)
O00X C040 C053 C03U 88.6(7)
O3 C18 C19 C20 126.4(7)
O3 C18 C19 C24 -51.7(9)
O2 C18 C19 C20 -55.1(7)
O2 C18 C19 C24 126.7(6)
O019 C02U C03W C04P -69.1(9)
O019 C02U C03W C054 106.5(8)
O01A C040 C053 C03O 83.3(9)
O01A C040 C053 C03U -89.5(9)
C01C C01W C047 C04N -176.4(5)
C01C C01W C047 C05F 6.8(8)
C01C C02C C02O O00Y -0.3(9)
C01C C02C C04Q Cl07 -178.2(4)
C01C C02C C04Q C01O 1.9(8)
C12 C11 C16 C15 0.6(8)
C12 C11 C2 C3 97.2(6)
C12 C11 C2 C1 -86.0(7)
C01E C01F C01I C01S 102.1(6)
C01E C01F C01I C04I -79.7(7)
C01E C01F C031 C037 1.5(8)
C01F C01E C035 O010 -17.5(9)
C01F C01E C04U Cl0L -179.3(4)
C01F C01E C04U C036 3.1(9)
C01F C01I C01S C01Y 177.7(5)
C01F C01I C01S C039 -3.4(8)
C01F C01I C04I C02S 4.2(8)
C01F C01I C04I C04W -177.3(5)
C01F C031 C037 C036 0.1(9)
C11 C12 C13 Cl1 179.9(4)
C11 C12 C13 C14 -0.8(8)
C11 C12 C25 O1 -8.7(10)
C11 C16 C15 C14 -0.5(9)
C11 C2 C1 C17 5.1(8)
C11 C2 C1 C10 -178.0(5)
C01H C03O C053 C03U 3.8(9)
C01H C03O C053 C040 -169.2(6)
C01I C01F C031 C037 -174.8(5)
C01I C01S C01Y C03D 177.9(5)
C01I C01S C01Y C050 0.4(7)
C01I C01S C039 C04F -177.9(5)
C01I C04I C04W C050 -1.4(8)
C01J C01W C047 C04N -0.8(8)
C01J C01W C047 C05F -177.5(5)
C01J C02D C04H C05A -2.6(9)
C01J C02D C04Y C04N -0.3(8)
C01K C01N C034 O017 -12.6(10)
C01K C01N C03F Cl05 -179.6(4)
C01K C01N C03F C01U 1.4(9)
C01K C02J C04D C048 -177.2(5)
C01K C02J C04D C04A 4.5(8)
C01L C01R C045 O014 7.2(9)
C01L C01R C04E Cl02 -178.3(4)
C01L C01R C04E C02T 1.1(8)
C01L C04G C05C C02T -0.3(9)
C01M C024 C02F C04C -179.8(5)
C01M C024 C02F C04L 0.8(8)
C01M C024 C02P C01L -3.7(8)
C01M C024 C02P C02A -179.2(5)
C01M C03J C04V C04L -0.3(9)
C01N C01K C02J C01P 99.8(6)
C01N C01K C02J C04D -83.8(7)
C01N C01K C03Q C02M 0.5(8)
C01O C02K C02Q C01C 1.1(9)
C01P C02E C03I C057 -1.8(9)
C01P C02J C04D C048 -0.7(8)
C01P C02J C04D C04A -179.0(5)
C01P C02R C043 C057 -1.0(9)
C01P C02R C04R C048 0.0(8)
C4 C3 C2 C11 -3.0(8)
C4 C3 C2 C1 -179.8(5)
C4 C3 C8 C9 -179.2(5)
C4 C3 C8 C7 -0.8(8)
C4 C5 C6 C7 0.2(10)
C01R C01L C02P C024 89.3(7)
C01R C01L C02P C02A -95.1(7)
C01R C01L C04G C05C 1.9(9)
C01S C01I C04I C02S -177.5(5)
C01S C01I C04I C04W 1.0(8)
C01S C01Y C03D C03R 1.0(8)
C01S C01Y C050 C04W -0.8(8)
C01S C039 C04F C03R -0.8(9)
C01U C02M C03Q C01K -0.1(9)
C01V C01Z C032 C04X 176.1(5)
C01V C01Z C032 C05B -7.2(8)
C01V C01Z C033 C03Z -177.5(5)
C01V C02H C03C O00Z 91.0(6)
C01V C02H C05D C052 -0.3(8)
C01V C03E C03P C052 -0.7(8)
C01V C03E C03P C056 179.3(5)
C01W C01C C02C C02O -8.4(8)
C01W C01C C02C C04Q 176.0(5)
C01W C01C C02Q C02K -177.4(5)
C01W C01J C02D C04H -178.9(5)
C01W C01J C02D C04Y -0.1(8)
C01W C01J C02I C01T -179.7(5)
C01W C047 C04N C04Y 0.4(9)
C01W C047 C05F O011 89.3(6)
C01Y C01S C039 C04F 0.9(8)
C01Y C03D C03R C04F -0.8(9)
C01Z C01V C02H C03C 7.0(8)
C01Z C01V C02H C05D -177.2(5)
C01Z C01V C03E C02Z -3.4(8)
C01Z C01V C03E C03P 177.7(5)
C01Z C032 C04X Cl03 -179.6(4)
C01Z C032 C04X C028 1.0(8)
C01Z C032 C05B O044 -14.2(12)
C01Z C032 C05B O0 155.2(14)
C01Z C033 C03Z C028 1.6(9)
C020 C025 C055 C04T -0.8(9)
C020 C026 C02V C02Y -178.4(6)
C020 C026 C02V C04T -0.2(9)
C16 C11 C2 C3 -85.1(7)
C16 C11 C2 C1 91.7(6)
C18 O2 C17 C1 123.2(6)
C18 C19 C20 Cl2 2.7(8)
C18 C19 C20 C21 -176.2(6)
C18 C19 C24 Cl3 -6.0(8)
C18 C19 C24 C23 176.3(5)
C024 C01M C03J C04V 1.3(9)
C024 C02F C04C C03S -0.5(8)
C024 C02F C04L C04V 0.2(8)
C025 C020 C026 Cl04 176.7(5)
C025 C020 C026 C02V 1.6(9)
C026 C020 C025 Cl0B 177.3(5)
C026 C020 C025 C055 -1.0(9)
C026 C02V C02Y O00V -121.5(6)
C026 C02V C02Y O016 56.9(9)
C026 C02V C04T Cl0A 180.0(4)
C026 C02V C04T C055 -1.7(9)
C21 C22 C23 C24 1.2(9)
C3 C4 C5 C6 -0.6(9)
C3 C2 C1 C17 -178.1(5)
C3 C2 C1 C10 -1.2(8)
C3 C8 C9 C10 -1.0(9)
C3 C8 C7 C6 0.4(9)
C02A C03S C04C C02F 0.6(9)
C02B C03U C053 C03O -4.1(9)
C02B C03U C053 C040 169.0(6)
C02C C01C C01W C01J 93.3(7)
C02C C01C C01W C047 -91.0(7)
C02C C01C C02Q C02K 1.8(8)
C02D C01J C01W C01C 176.3(5)
C02D C01J C01W C047 0.6(8)
C02D C01J C02I C01T -1.1(8)
C02D C04H C05A C01T 1.5(9)
C02E C01P C02J C01K -4.5(8)
C02E C01P C02J C04D 179.0(5)
C02E C01P C02R C043 0.8(8)
C02E C01P C02R C04R -178.8(5)
C02E C03I C057 C043 1.7(9)
C02F C024 C02P C01L 177.0(5)
C02F C024 C02P C02A 1.5(8)
C02F C04L C04V C03J -0.5(9)
C2 C11 C16 C15 -177.2(5)
C2 C3 C8 C9 0.3(8)
C2 C3 C8 C7 178.6(5)
C2 C1 C17 O2 91.7(6)
C2 C1 C10 C9 0.5(9)
C02H C01V C01Z C032 -86.6(7)
C02H C01V C01Z C033 91.0(6)
C02H C01V C03E C02Z 179.7(5)
C02H C01V C03E C03P 0.8(8)
C02I C01J C01W C01C -5.1(8)
C02I C01J C01W C047 179.3(5)
C02I C01J C02D C04H 2.4(8)
C02I C01J C02D C04Y -178.8(5)
C02I C01T C05A C04H -0.1(9)
C02J C01K C01N C034 -6.0(8)
C02J C01K C01N C03F 176.7(5)
C02J C01K C03Q C02M -177.4(5)
C02J C01P C02E C03I -177.0(5)
C02J C01P C02R C043 178.5(5)
C02J C01P C02R C04R -1.1(8)
C02K C01O C04Q Cl07 -179.0(4)
C02K C01O C04Q C02C 1.0(9)
C02M C01U C03F Cl05 180.0(4)
C02M C01U C03F C01N -0.9(9)
C19 C24 C23 C22 0.4(9)
C02O C02C C04Q Cl07 6.1(7)
C02O C02C C04Q C01O -173.8(5)
C02P C01L C01R C045 -4.5(8)
C02P C01L C01R C04E 177.9(5)
C02P C01L C04G C05C -178.2(5)
C02P C024 C02F C04C -0.5(8)
C02P C024 C02F C04L -179.8(5)
C02P C02A C038 O00V 93.6(6)
C02P C02A C03S C04C 0.4(8)
C02Q C01C C01W C01J -87.4(7)
C02Q C01C C01W C047 88.2(6)
C02Q C01C C02C C02O 172.4(5)
C02Q C01C C02C C04Q -3.3(8)
C02R C01P C02E C03I 0.6(8)
C02R C01P C02J C01K 178.0(5)
C02R C01P C02J C04D 1.5(8)
C02R C043 C057 C03I -0.3(9)
C02S O00X C040 O01A 3.8(10)
C02S O00X C040 C053 -174.2(5)
C02S C04I C04W C050 177.2(5)
C02U O00W C04A C04D 151.9(5)
C02U C03W C04P Cl0E -6.4(8)
C02U C03W C04P C03B 173.8(6)
C02U C03W C054 Cl0K 4.6(8)
C02U C03W C054 C021 -173.1(6)
C02V C04T C055 C025 2.2(9)
C02W C03A C03N O00Z 68.9(7)
C02W C03A C03N O018 -110.8(7)
C02W C03A C03T Cl0H -177.3(4)
C02W C03A C03T C04K 1.0(9)
C8 C3 C2 C11 177.6(5)
C8 C3 C2 C1 0.7(8)
C8 C9 C10 C1 0.6(9)
C02Y O00V C038 C02A -154.2(5)
C02Y C02V C04T Cl0A -2.0(8)
C02Y C02V C04T C055 176.3(6)
C02Z C03E C03P C052 -179.7(5)
C02Z C03E C03P C056 0.3(8)
C02Z C04M C05I C056 -0.5(10)
C031 C01F C01I C01S -81.8(7)
C031 C01F C01I C04I 96.5(6)
C032 C01Z C033 C03Z 0.2(9)
C033 C01Z C032 C04X -1.5(8)
C033 C01Z C032 C05B 175.2(6)
C034 C01N C03F Cl05 3.0(8)
C034 C01N C03F C01U -176.0(6)
C035 C01E C01F C01I -8.8(8)
C035 C01E C01F C031 175.1(5)
C035 C01E C04U Cl0L 2.5(8)
C035 C01E C04U C036 -175.1(6)
C037 C036 C04U Cl0L -179.2(4)
C037 C036 C04U C01E -1.5(9)
C038 O00V C02Y O016 2.6(9)
C038 O00V C02Y C02V -179.0(5)
C038 C02A C02P C01L 7.6(8)
C038 C02A C02P C024 -176.9(5)
C038 C02A C03S C04C 176.0(5)
C039 C01S C01Y C03D -1.0(7)
C039 C01S C01Y C050 -178.5(5)
C03A C02W C041 C030 0.8(9)
C03A C03T C04K C030 0.6(9)
C03C O00Z C03N O018 6.5(9)
C03C O00Z C03N C03A -173.3(5)
C03C C02H C05D C052 175.6(5)
C03D C01Y C050 C04W -178.2(5)
C03D C03R C04F C039 0.7(9)
C03E C01V C01Z C032 96.4(6)
C03E C01V C01Z C033 -85.9(7)
C03E C01V C02H C03C -176.1(5)
C03E C01V C02H C05D -0.3(8)
C03E C02Z C04M C05I 1.3(9)
C03E C03P C052 C05D 0.1(9)
C03E C03P C056 C05I 0.5(9)
C03F C01N C034 O017 164.7(6)
C03F C01U C02M C03Q 0.2(9)
C20 C21 C22 Cl4 179.0(5)
C20 C21 C22 C23 -1.1(9)
C20 C19 C24 Cl3 175.8(4)
C20 C19 C24 C23 -2.0(9)
C03J C01M C024 C02F -1.6(8)
C03J C01M C024 C02P 179.1(5)
C17 O2 C18 O3 -0.9(9)
C17 O2 C18 C19 -179.4(5)
C17 C1 C10 C9 177.6(5)
C13 C12 C11 C16 0.0(8)
C13 C12 C11 C2 177.6(5)
C13 C12 C25 O1 170.0(6)
C13 C14 C15 C16 -0.3(9)
C03M C046 C049 C02L -0.8(10)
C03M C04Z C051 C02L -0.5(10)
C03N O00Z C03C C02H -173.0(5)
C03N C03A C03T Cl0H 5.3(8)
C03N C03A C03T C04K -176.5(6)
C03O C01H C059 Cl0I 172.8(5)
C03O C01H C059 C02B -4.2(10)
C03P C052 C05D C02H 0.5(9)
C03P C056 C05I C04M -0.5(10)
C03Q C01K C01N C034 176.2(5)
C03Q C01K C01N C03F -1.2(8)
C03Q C01K C02J C01P -82.4(7)
C03Q C01K C02J C04D 94.1(6)
C03S C02A C02P C01L -176.9(5)
C03S C02A C02P C024 -1.4(8)
C03S C02A C038 O00V -82.0(6)
C03T C03A C03N O00Z -113.8(6)
C03T C03A C03N O018 66.4(9)
C03U C02B C059 Cl0I -173.1(5)
C03U C02B C059 C01H 4.0(9)
C15 C14 C13 Cl1 -179.7(4)
C15 C14 C13 C12 1.0(9)
C25 C12 C11 C16 178.7(5)
C25 C12 C11 C2 -3.6(8)
C25 C12 C13 Cl1 1.1(8)
C25 C12 C13 C14 -179.5(5)
C03Y C021 C054 Cl0K -178.3(5)
C03Y C021 C054 C03W -0.6(9)
C03Y C03B C04P Cl0E 179.6(4)
C03Y C03B C04P C03W -0.5(9)
C03Z C028 C04X Cl03 -178.6(5)
C03Z C028 C04X C032 0.7(9)
C040 O00X C02S C04I 167.4(5)
C041 C02W C03A C03N 175.7(6)
C041 C02W C03A C03T -1.7(9)
C041 C030 C04K C03T -1.5(10)
C5 C4 C3 C2 -178.5(5)
C5 C4 C3 C8 0.9(8)
C5 C6 C7 C8 -0.1(10)
C043 C02R C04R C048 -179.5(6)
C045 C01R C04E Cl02 4.0(7)
C045 C01R C04E C02T -176.6(5)
C046 C03M C04J O011 92.5(7)
C046 C03M C04J O01B -88.3(9)
C046 C03M C04Z Cl0F -174.8(5)
C046 C03M C04Z C051 4.3(10)
C047 C04N C04Y C02D 0.2(9)
C049 C02L C051 C04Z -4.4(10)
C04A O00W C02U O019 -2.7(10)
C04A O00W C02U C03W 178.0(5)
C04C C02F C04L C04V -179.2(6)
C04D C048 C04R C02R 0.7(9)
C04E C01R C045 O014 -175.3(6)
C04E C02T C05C C04G -0.9(9)
C04G C01L C01R C045 175.3(5)
C04G C01L C01R C04E -2.2(8)
C04G C01L C02P C024 -90.5(7)
C04G C01L C02P C02A 85.0(7)
C04H C02D C04Y C04N 178.5(6)
C04I C01I C01S C01Y -0.6(7)
C04I C01I C01S C039 178.3(5)
C04I C04W C050 C01Y 1.3(8)
C04J O011 C05F C047 -179.2(5)
C04J C03M C046 Cl0Q -8.5(8)
C04J C03M C046 C049 168.9(6)
C04J C03M C04Z Cl0F 12.7(8)
C04J C03M C04Z C051 -168.1(6)
C04K C030 C041 C02W 0.9(10)
C04L C02F C04C C03S 178.8(5)
C04M C02Z C03E C01V 179.8(5)
C04M C02Z C03E C03P -1.3(8)
C04N C047 C05F O011 -87.5(6)
C22 C21 C20 Cl2 -179.4(5)
C22 C21 C20 C19 -0.5(9)
C04P C03B C03Y Cl0D -176.0(5)
C04P C03B C03Y C021 2.8(9)
C04P C03W C054 Cl0K -179.6(5)
C04P C03W C054 C021 2.7(9)
C04Q C01O C02K C02Q -2.5(9)
C04Q C02C C02O O00Y 175.2(6)
C04R C02R C043 C057 178.6(6)
C04R C048 C04D C02J -0.4(8)
C04R C048 C04D C04A 178.0(5)
C9 C8 C7 C6 178.7(6)
C04T C02V C02Y O00V 60.6(7)
C04T C02V C02Y O016 -121.0(7)
C04U C01E C01F C01I 173.1(5)
C04U C01E C01F C031 -3.0(8)
C04U C01E C035 O010 160.7(6)
C04U C036 C037 C031 -0.2(9)
C04X C028 C03Z C033 -2.0(9)
C04X C032 C05B O044 162.4(8)
C04X C032 C05B O0 -28.2(17)
C04Y C02D C04H C05A 178.6(6)
C04Z C03M C046 Cl0Q 178.9(5)
C04Z C03M C046 C049 -3.7(9)
C04Z C03M C04J O011 -95.3(7)
C04Z C03M C04J O01B 83.9(9)
C050 C01Y C03D C03R 178.4(5)
C051 C02L C049 C046 5.0(10)
C052 C03P C056 C05I -179.5(6)
C054 C021 C03Y Cl0D 176.5(5)
C054 C021 C03Y C03B -2.3(9)
C054 C03W C04P Cl0E 177.7(5)
C054 C03W C04P C03B -2.1(9)
C056 C03P C052 C05D -179.9(6)
C24 C19 C20 Cl2 -179.1(4)
C24 C19 C20 C21 2.0(9)
C059 C01H C03O Cl0O -177.6(5)
C059 C01H C03O C053 0.1(9)
C059 C02B C03U Cl0M 179.4(4)
C059 C02B C03U C053 0.4(9)
C05A C01T C02I C01J -0.1(9)
C05B C032 C04X Cl03 3.7(8)
C05B C032 C04X C028 -175.6(6)
C05C C02T C04E Cl02 179.9(5)
C05C C02T C04E C01R 0.5(9)
C05D C02H C03C O00Z -84.8(6)
C10 C1 C17 O2 -85.2(6)
C05F O011 C04J O01B 2.6(10)
C05F O011 C04J C03M -178.3(5)
C05F C047 C04N C04Y 177.3(5)
C7 C8 C9 C10 -179.2(6)
